data_7208547
loop_
_publ_author_name
'Liu, Ying-Ying'
'Chen, Chun'
'Ma, Jian-Fang'
'Yang, Jin'

_publ_section_title
;
 A series of complexes constructed by different calix[4]arene derivatives
;
_journal_issue 19
_journal_name_full CrystEngComm
_journal_page_first 6201
_journal_paper_doi 10.1039/c2ce25650a
_journal_volume 14
_journal_year 2012
_chemical_formula_sum 'C152 H144 N6 Na6 O59 Zn6'
_chemical_formula_weight 3528.89
_chemical_name_systematic
;
?
;
_space_group_IT_number 2
_symmetry_cell_setting triclinic
_symmetry_space_group_name_Hall '-P 1'
_symmetry_space_group_name_H-M 'P -1'
_atom_sites_solution_hydrogens geom
_atom_sites_solution_primary direct
_atom_sites_solution_secondary difmap
_audit_creation_method SHELXL-97
_cell_angle_alpha 115.964(2)
_cell_angle_beta 96.529(7)
_cell_angle_gamma 103.069(5)
_cell_formula_units_Z 1
_cell_length_a 14.772(5)
_cell_length_b 17.442(4)
_cell_length_c 17.887(6)
_cell_measurement_temperature 293(2)
_cell_volume 3915(2)
_computing_cell_refinement CrysAlis
_computing_data_collection 'CrysAlis (Oxford Diffraction, 2006)'
_computing_data_reduction CrysAlis
_computing_structure_refinement 'SHELXL-97 (Sheldrick, 1997)'
_computing_structure_solution 'SHELXS-97 (Sheldrick, 1997)'
_diffrn_ambient_temperature 293(2)
_diffrn_detector_area_resol_mean 10.0
_diffrn_measured_fraction_theta_full 0.951
_diffrn_measured_fraction_theta_max 0.950
_diffrn_measurement_device_type 'Oxford Diffraction Gemini R Ultra'
_diffrn_measurement_method '\w scan'
_diffrn_radiation_monochromator graphite
_diffrn_radiation_source 'fine-focus sealed tube'
_diffrn_radiation_type MoK\a
_diffrn_radiation_wavelength 0.71069
_diffrn_reflns_av_R_equivalents 0.0201
_diffrn_reflns_av_sigmaI/netI 0.0539
_diffrn_reflns_limit_h_max 17
_diffrn_reflns_limit_h_min -17
_diffrn_reflns_limit_k_max 20
_diffrn_reflns_limit_k_min -17
_diffrn_reflns_limit_l_max 20
_diffrn_reflns_limit_l_min -21
_diffrn_reflns_number 21347
_diffrn_reflns_theta_full 25.00
_diffrn_reflns_theta_max 25.03
_diffrn_reflns_theta_min 3.07
_exptl_absorpt_coefficient_mu 1.015
_exptl_absorpt_correction_T_max 0.8306
_exptl_absorpt_correction_T_min 0.7783
_exptl_absorpt_correction_type multi-scan
_exptl_absorpt_process_details
;
CrysAlis (Oxford Diffraction, 2006)
;
_exptl_crystal_colour colorless
_exptl_crystal_density_diffrn 1.497
_exptl_crystal_density_method 'not measured'
_exptl_crystal_description block
_exptl_crystal_F_000 1816
_exptl_crystal_size_max 0.26
_exptl_crystal_size_mid 0.21
_exptl_crystal_size_min 0.19
_refine_diff_density_max 1.059
_refine_diff_density_min -0.871
_refine_diff_density_rms 0.067
_refine_ls_extinction_method none
_refine_ls_goodness_of_fit_ref 0.921
_refine_ls_hydrogen_treatment mixed
_refine_ls_matrix_type full
_refine_ls_number_parameters 1062
_refine_ls_number_reflns 13139
_refine_ls_number_restraints 2
_refine_ls_restrained_S_all 0.921
_refine_ls_R_factor_all 0.0599
_refine_ls_R_factor_gt 0.0399
_refine_ls_shift/su_max 0.001
_refine_ls_shift/su_mean 0.000
_refine_ls_structure_factor_coef Fsqd
_refine_ls_weighting_details 'calc w=1/[\s^2^(Fo^2^)+(0.0714P)^2^+0.0000P] where P=(Fo^2^+2Fc^2^)/3'
_refine_ls_weighting_scheme calc
_refine_ls_wR_factor_gt 0.1066
_refine_ls_wR_factor_ref 0.1109
_reflns_number_gt 8965
_reflns_number_total 13139
_reflns_threshold_expression >2sigma(I)
_cod_data_source_file c2ce25650a.txt
_cod_data_source_block 8
_cod_depositor_comments
;
The following automatic conversions were performed:

'_symmetry_cell_setting' value 'Triclinic' changed to 'triclinic'
according to /home/saulius/struct/CIF-dictionaries/cif_core.dic
dictionary named 'cif_core.dic' version 2.4.1 from 2010-06-29.

Automatic conversion script
Id: cif_fix_values 1891 2012-01-12 08:04:46Z andrius 
;
_cod_original_sg_symbol_H-M P-1
_cod_database_code 7208547

loop_
_symmetry_equiv_pos_as_xyz
'x, y, z'
'-x, -y, -z'

loop_
_atom_site_label
_atom_site_type_symbol
_atom_site_fract_x
_atom_site_fract_y
_atom_site_fract_z
_atom_site_U_iso_or_equiv
_atom_site_adp_type
_atom_site_occupancy
_atom_site_symmetry_multiplicity
_atom_site_calc_flag
_atom_site_refinement_flags
Zn1 Zn 0.77686(3) 0.37355(3) -0.10723(2) 0.03713(12) Uani 1 1 d .
Zn2 Zn 0.55112(3) -0.07780(2) 0.10284(2) 0.03147(11) Uani 1 1 d .
Zn3 Zn 0.93473(3) 0.46553(3) 0.06223(3) 0.05048(14) Uani 1 1 d .
Na1 Na 0.65843(9) 0.27860(8) 0.20679(8) 0.0331(3) Uani 1 1 d .
Na2 Na 0.17884(9) -0.17849(8) 0.24707(8) 0.0340(3) Uani 1 1 d .
Na3 Na 0.33853(11) -0.09395(11) -0.03401(9) 0.0566(4) Uani 1 1 d .
C1 C 0.6401(2) 0.4800(2) 0.22687(19) 0.0288(7) Uani 1 1 d .
C2 C 0.7180(2) 0.5563(2) 0.27593(19) 0.0319(8) Uani 1 1 d .
C3 C 0.7003(3) 0.6372(2) 0.3221(2) 0.0426(9) Uani 1 1 d .
H3 H 0.7514 0.6895 0.3546 0.051 Uiso 1 1 calc R
C4 C 0.6073(3) 0.6407(2) 0.3203(2) 0.0444(9) Uani 1 1 d .
H4 H 0.5962 0.6956 0.3487 0.053 Uiso 1 1 calc R
C5 C 0.5324(3) 0.5637(2) 0.2768(2) 0.0405(9) Uani 1 1 d .
H5 H 0.4705 0.5667 0.2781 0.049 Uiso 1 1 calc R
C6 C 0.5457(2) 0.4802(2) 0.23001(19) 0.0318(7) Uani 1 1 d .
C7 C 0.4599(2) 0.3957(2) 0.1921(2) 0.0368(8) Uani 1 1 d .
H7A H 0.4748 0.3458 0.1488 0.044 Uiso 1 1 calc R
H7B H 0.4053 0.4045 0.1650 0.044 Uiso 1 1 calc R
C8 C 0.4359(2) 0.3752(2) 0.2635(2) 0.0367(8) Uani 1 1 d .
C9 C 0.3920(3) 0.4271(3) 0.3224(3) 0.0525(11) Uani 1 1 d .
H9 H 0.3691 0.4686 0.3135 0.063 Uiso 1 1 calc R
C10 C 0.3822(3) 0.4175(3) 0.3939(3) 0.0557(11) Uani 1 1 d .
H10 H 0.3522 0.4524 0.4325 0.067 Uiso 1 1 calc R
C11 C 0.4160(3) 0.3575(3) 0.4084(2) 0.0505(10) Uani 1 1 d .
H11 H 0.4115 0.3540 0.4583 0.061 Uiso 1 1 calc R
C12 C 0.4571(2) 0.3011(2) 0.3498(2) 0.0359(8) Uani 1 1 d .
C13 C 0.4618(2) 0.3099(2) 0.2762(2) 0.0307(8) Uani 1 1 d .
C14 C 0.4963(3) 0.2363(2) 0.3676(2) 0.0424(9) Uani 1 1 d .
H14A H 0.4500 0.2043 0.3867 0.051 Uiso 1 1 calc R
H14B H 0.5067 0.1926 0.3153 0.051 Uiso 1 1 calc R
C15 C 0.5891(3) 0.2848(2) 0.4352(2) 0.0378(8) Uani 1 1 d .
C16 C 0.5906(3) 0.3216(3) 0.5231(2) 0.0490(10) Uani 1 1 d .
H16 H 0.5333 0.3125 0.5396 0.059 Uiso 1 1 calc R
C17 C 0.6751(3) 0.3707(3) 0.5847(2) 0.0530(11) Uani 1 1 d .
H17 H 0.6750 0.3915 0.6423 0.064 Uiso 1 1 calc R
C18 C 0.7600(3) 0.3894(2) 0.5618(2) 0.0454(9) Uani 1 1 d .
H18 H 0.8161 0.4259 0.6043 0.055 Uiso 1 1 calc R
C19 C 0.7631(3) 0.3541(2) 0.4755(2) 0.0383(8) Uani 1 1 d .
C20 C 0.6771(3) 0.2986(2) 0.4147(2) 0.0340(8) Uani 1 1 d .
C21 C 0.8542(3) 0.3794(2) 0.4493(2) 0.0435(9) Uani 1 1 d .
H21A H 0.8520 0.3318 0.3936 0.052 Uiso 1 1 calc R
H21B H 0.9085 0.3862 0.4902 0.052 Uiso 1 1 calc R
C22 C 0.8673(2) 0.4663(2) 0.4454(2) 0.0371(8) Uani 1 1 d .
C23 C 0.8956(3) 0.5477(3) 0.5213(2) 0.0472(9) Uani 1 1 d .
H23 H 0.9080 0.5479 0.5735 0.057 Uiso 1 1 calc R
C24 C 0.9054(3) 0.6278(3) 0.5205(2) 0.0488(10) Uani 1 1 d .
H24 H 0.9261 0.6815 0.5717 0.059 Uiso 1 1 calc R
C25 C 0.8847(3) 0.6284(2) 0.4448(2) 0.0430(9) Uani 1 1 d .
H25 H 0.8917 0.6829 0.4451 0.052 Uiso 1 1 calc R
C26 C 0.8534(2) 0.5494(2) 0.3666(2) 0.0347(8) Uani 1 1 d .
C27 C 0.8484(2) 0.4694(2) 0.3689(2) 0.0356(8) Uani 1 1 d .
C28 C 0.8198(2) 0.5524(2) 0.2851(2) 0.0374(8) Uani 1 1 d .
H28A H 0.8229 0.4995 0.2361 0.045 Uiso 1 1 calc R
H28B H 0.8617 0.6048 0.2863 0.045 Uiso 1 1 calc R
C29 C 0.6359(2) 0.3724(2) 0.08505(19) 0.0341(8) Uani 1 1 d .
H29A H 0.5936 0.4038 0.0748 0.041 Uiso 1 1 calc R
H29B H 0.6006 0.3089 0.0543 0.041 Uiso 1 1 calc R
C30 C 0.7196(3) 0.3876(2) 0.0463(2) 0.0305(7) Uani 1 1 d .
C31 C 0.4294(2) 0.1739(2) 0.1467(2) 0.0403(9) Uani 1 1 d .
H31A H 0.3697 0.1866 0.1378 0.048 Uiso 1 1 calc R
H31B H 0.4177 0.1262 0.1620 0.048 Uiso 1 1 calc R
C32 C 0.4637(2) 0.1442(2) 0.0655(2) 0.0314(7) Uani 1 1 d .
C33 C 0.6940(3) 0.1675(2) 0.3109(2) 0.0433(9) Uani 1 1 d .
H33A H 0.6676 0.1474 0.3488 0.052 Uiso 1 1 calc R
H33B H 0.7623 0.1755 0.3224 0.052 Uiso 1 1 calc R
C34 C 0.6479(2) 0.0972(2) 0.2196(2) 0.0312(8) Uani 1 1 d .
C35 C 0.8959(3) 0.3656(2) 0.2529(2) 0.0442(9) Uani 1 1 d .
H35A H 0.9434 0.3638 0.2937 0.053 Uiso 1 1 calc R
H35B H 0.9264 0.4113 0.2387 0.053 Uiso 1 1 calc R
C36 C 0.8589(3) 0.2752(3) 0.1724(3) 0.0544(11) Uani 1 1 d .
C37 C -0.0108(2) -0.1078(2) 0.2057(2) 0.0363(8) Uani 1 1 d .
C38 C 0.0129(3) -0.0284(3) 0.2023(2) 0.0403(9) Uani 1 1 d .
C39 C -0.0534(3) 0.0189(3) 0.2160(2) 0.0524(11) Uani 1 1 d .
H39 H -0.0404 0.0722 0.2132 0.063 Uiso 1 1 calc R
C40 C -0.1378(3) -0.0123(3) 0.2338(2) 0.0552(11) Uani 1 1 d .
H40 H -0.1840 0.0169 0.2380 0.066 Uiso 1 1 calc R
C41 C -0.1541(3) -0.0867(3) 0.2453(2) 0.0522(11) Uani 1 1 d .
H41 H -0.2095 -0.1047 0.2613 0.063 Uiso 1 1 calc R
C42 C -0.0895(2) -0.1359(2) 0.2334(2) 0.0399(9) Uani 1 1 d .
C43 C -0.1031(2) -0.2120(2) 0.2545(2) 0.0437(9) Uani 1 1 d .
H43A H -0.0762 -0.2561 0.2174 0.052 Uiso 1 1 calc R
H43B H -0.1711 -0.2410 0.2435 0.052 Uiso 1 1 calc R
C44 C -0.0559(2) -0.1800(2) 0.3471(2) 0.0354(8) Uani 1 1 d .
C45 C -0.0961(3) -0.1329(2) 0.4122(2) 0.0419(9) Uani 1 1 d .
H45 H -0.1528 -0.1222 0.3982 0.050 Uiso 1 1 calc R
C46 C -0.0542(3) -0.1015(2) 0.4971(2) 0.0475(10) Uani 1 1 d .
H46 H -0.0832 -0.0711 0.5395 0.057 Uiso 1 1 calc R
C47 C 0.0312(3) -0.1152(2) 0.5193(2) 0.0434(9) Uani 1 1 d .
H47 H 0.0597 -0.0929 0.5768 0.052 Uiso 1 1 calc R
C48 C 0.0753(2) -0.1623(2) 0.4564(2) 0.0333(8) Uani 1 1 d .
C49 C 0.0289(2) -0.1956(2) 0.3715(2) 0.0312(8) Uani 1 1 d .
C50 C 0.1728(2) -0.1701(2) 0.4845(2) 0.0376(8) Uani 1 1 d .
H50A H 0.1716 -0.1859 0.5301 0.045 Uiso 1 1 calc R
H50B H 0.1853 -0.2178 0.4366 0.045 Uiso 1 1 calc R
C51 C 0.2526(2) -0.0837(2) 0.51546(19) 0.0307(7) Uani 1 1 d .
C52 C 0.2804(3) -0.0183(2) 0.6005(2) 0.0383(8) Uani 1 1 d .
H52 H 0.2530 -0.0300 0.6402 0.046 Uiso 1 1 calc R
C53 C 0.3468(3) 0.0630(2) 0.6278(2) 0.0422(9) Uani 1 1 d .
H53 H 0.3676 0.1041 0.6860 0.051 Uiso 1 1 calc R
C54 C 0.3829(2) 0.0839(2) 0.5688(2) 0.0392(8) Uani 1 1 d .
H54 H 0.4237 0.1411 0.5869 0.047 Uiso 1 1 calc R
C55 C 0.3589(2) 0.0202(2) 0.4827(2) 0.0347(8) Uani 1 1 d .
C56 C 0.2985(2) -0.0642(2) 0.45875(18) 0.0287(7) Uani 1 1 d .
C57 C 0.3876(2) 0.0464(2) 0.4161(2) 0.0386(8) Uani 1 1 d .
H57A H 0.4489 0.0932 0.4408 0.046 Uiso 1 1 calc R
H57B H 0.3943 -0.0050 0.3678 0.046 Uiso 1 1 calc R
C58 C 0.2540(2) 0.0331(2) 0.3033(2) 0.0352(8) Uani 1 1 d .
C59 C 0.3121(2) 0.0796(2) 0.3855(2) 0.0357(8) Uani 1 1 d .
C60 C 0.2987(3) 0.1589(2) 0.4417(2) 0.0454(9) Uani 1 1 d .
H60 H 0.3361 0.1907 0.4977 0.054 Uiso 1 1 calc R
C61 C 0.2322(3) 0.1918(3) 0.4176(3) 0.0546(11) Uani 1 1 d .
H61 H 0.2256 0.2460 0.4562 0.066 Uiso 1 1 calc R
C62 C 0.1753(3) 0.1445(3) 0.3360(3) 0.0516(10) Uani 1 1 d .
H62 H 0.1303 0.1676 0.3198 0.062 Uiso 1 1 calc R
C63 C 0.1825(3) 0.0634(2) 0.2768(2) 0.0414(9) Uani 1 1 d .
C64 C 0.1100(3) 0.0098(3) 0.1907(2) 0.0468(10) Uani 1 1 d .
H64A H 0.1050 0.0481 0.1652 0.056 Uiso 1 1 calc R
H64B H 0.1310 -0.0387 0.1523 0.056 Uiso 1 1 calc R
C65 C 0.0101(3) -0.2262(3) 0.0887(2) 0.0464(10) Uani 1 1 d .
H65A H 0.0140 -0.1937 0.0563 0.056 Uiso 1 1 calc R
H65B H -0.0568 -0.2582 0.0783 0.056 Uiso 1 1 calc R
C66 C 0.0650(3) -0.2925(2) 0.0582(2) 0.0356(8) Uani 1 1 d .
C67 C 0.0688(3) -0.3298(2) 0.2951(2) 0.0395(8) Uani 1 1 d .
H67A H 0.0408 -0.3398 0.3378 0.047 Uiso 1 1 calc R
H67B H 0.1341 -0.3317 0.3040 0.047 Uiso 1 1 calc R
C68 C 0.0121(3) -0.4043(3) 0.2061(3) 0.0471(10) Uani 1 1 d .
C69 C 0.3615(2) -0.1703(2) 0.3681(2) 0.0400(9) Uani 1 1 d .
H69A H 0.3707 -0.1875 0.4124 0.048 Uiso 1 1 calc R
H69B H 0.4196 -0.1245 0.3777 0.048 Uiso 1 1 calc R
C70 C 0.3448(2) -0.2512(2) 0.2813(2) 0.0336(8) Uani 1 1 d .
C71 C 0.2982(3) -0.0519(3) 0.1726(2) 0.0512(10) Uani 1 1 d .
H71A H 0.3055 0.0052 0.1736 0.061 Uiso 1 1 calc R
H71B H 0.2499 -0.0976 0.1212 0.061 Uiso 1 1 calc R
C72 C 0.3914(3) -0.0722(2) 0.1683(2) 0.0372(8) Uani 1 1 d .
C73 C 0.5290(2) -0.2483(2) 0.1193(2) 0.0352(8) Uani 1 1 d .
H73 H 0.4792 -0.2419 0.1468 0.042 Uiso 1 1 calc R
C74 C 0.6394(3) -0.2286(3) 0.0596(3) 0.0507(10) Uani 1 1 d .
H74 H 0.6825 -0.2029 0.0367 0.061 Uiso 1 1 calc R
C75 C 0.5377(3) -0.3926(2) 0.1137(2) 0.0466(9) Uani 1 1 d .
H75A H 0.5035 -0.3779 0.1588 0.056 Uiso 1 1 calc R
H75B H 0.5957 -0.4018 0.1346 0.056 Uiso 1 1 calc R
C76 C 0.4755(3) -0.4805(2) 0.0359(2) 0.0406(9) Uani 1 1 d .
H76A H 0.4541 -0.5245 0.0547 0.049 Uiso 1 1 calc R
H76B H 0.4190 -0.4706 0.0131 0.049 Uiso 1 1 calc R
N1 N 0.5745(2) -0.19104(18) 0.09595(17) 0.0350(7) Uani 1 1 d .
N2 N 0.5647(2) -0.31604(18) 0.09780(18) 0.0387(7) Uani 1 1 d .
N3 N 0.6364(2) -0.3036(2) 0.0595(2) 0.0556(9) Uani 1 1 d .
O1 O 0.65694(15) 0.39949(14) 0.17509(12) 0.0298(5) Uani 1 1 d .
O2 O 0.49967(15) 0.25227(14) 0.21453(13) 0.0335(5) Uani 1 1 d .
O3 O 0.67928(16) 0.25200(14) 0.32884(13) 0.0329(5) Uani 1 1 d .
O2W O 0.1884(3) -0.0738(3) -0.0107(2) 0.0687(11) Uani 0.80 1 d P
O2W' O 0.1593(8) -0.0081(8) -0.0159(7) 0.038(3) Uani 0.20 1 d P
O4 O 0.81808(15) 0.38839(15) 0.29101(13) 0.0359(5) Uani 1 1 d .
O3W' O 1.1386(10) 0.2688(11) 0.2294(11) 0.128(6) Uani 0.30 1 d P
O3W O 1.1088(4) 0.2961(4) 0.1728(6) 0.146(3) Uani 0.70 1 d P
O5 O 0.80299(18) 0.42410(18) 0.08955(14) 0.0470(6) Uani 1 1 d .
O6 O 0.69183(17) 0.35809(16) -0.03405(14) 0.0411(6) Uani 1 1 d .
O7 O 0.40517(17) 0.07585(15) -0.00076(14) 0.0412(6) Uani 1 1 d .
O8 O 0.54291(16) 0.18525(15) 0.06462(13) 0.0365(5) Uani 1 1 d .
O9 O 0.64703(17) 0.01895(15) 0.20621(14) 0.0392(6) Uani 1 1 d .
O10 O 0.6151(2) 0.11563(16) 0.16618(15) 0.0507(7) Uani 1 1 d .
O11 O 0.9227(2) 0.2423(2) 0.1436(2) 0.0908(12) Uani 1 1 d .
O12 O 0.7719(2) 0.24006(19) 0.13956(18) 0.0667(9) Uani 1 1 d .
O13 O 0.26520(16) -0.04848(15) 0.24633(14) 0.0371(6) Uani 1 1 d .
O14 O 0.04752(16) -0.16322(15) 0.17918(13) 0.0361(5) Uani 1 1 d .
O15 O 0.07014(15) -0.24349(14) 0.30647(13) 0.0337(5) Uani 1 1 d .
O16 O 0.28317(15) -0.13334(14) 0.37500(12) 0.0312(5) Uani 1 1 d .
O17 O 0.4293(2) -0.0940(2) 0.21660(19) 0.0699(9) Uani 1 1 d .
O18 O 0.42330(16) -0.06603(16) 0.10635(14) 0.0413(6) Uani 1 1 d .
O19 O 0.14175(16) -0.28075(15) 0.10381(14) 0.0387(6) Uani 1 1 d .
O20 O 0.02473(17) -0.35685(16) -0.01658(14) 0.0443(6) Uani 1 1 d .
O21 O -0.0334(2) -0.38903(18) 0.15479(16) 0.0547(7) Uani 1 1 d .
O22 O 0.0152(2) -0.48101(17) 0.18980(16) 0.0553(7) Uani 1 1 d .
O23 O 0.26529(16) -0.27786(15) 0.22879(13) 0.0368(5) Uani 1 1 d .
O24 O 0.40992(18) -0.28501(18) 0.26998(16) 0.0556(7) Uani 1 1 d .
O1W O 0.7052(2) 0.4544(2) -0.13898(19) 0.0624(8) Uani 1 1 d D
H1A H 0.741(3) 0.482(3) -0.160(3) 0.094 Uiso 1 1 d D
H1B H 0.657(3) 0.410(3) -0.183(2) 0.094 Uiso 1 1 d D
O25 O 0.89423(18) 0.47313(16) -0.04182(15) 0.0408(6) Uani 1 1 d .
O4W O 0.7920(7) -0.3824(7) 0.0320(6) 0.059(3) Uiso 0.30 1 d P
O4W' O 0.7753(9) -0.4065(9) 0.0539(8) 0.042(3) Uiso 0.20 1 d P
O5W O 0.8209(3) 0.5284(3) -0.2120(3) 0.0982(12) Uani 1 1 d .
H25A H 0.881(5) 0.513(5) -0.021(4) 0.147 Uiso 1 1 d .

loop_
_atom_site_aniso_label
_atom_site_aniso_U_11
_atom_site_aniso_U_22
_atom_site_aniso_U_33
_atom_site_aniso_U_23
_atom_site_aniso_U_13
_atom_site_aniso_U_12
Zn1 0.0426(2) 0.0343(2) 0.0232(2) 0.00710(17) 0.00898(18) 0.00508(19)
Zn2 0.0328(2) 0.0291(2) 0.0317(2) 0.01309(17) 0.00829(17) 0.01104(17)
Zn3 0.0597(3) 0.0542(3) 0.0266(2) 0.0084(2) 0.0066(2) 0.0228(2)
Na1 0.0339(7) 0.0320(7) 0.0325(7) 0.0142(6) 0.0094(6) 0.0106(6)
Na2 0.0348(7) 0.0354(7) 0.0296(7) 0.0128(6) 0.0053(6) 0.0137(6)
Na3 0.0583(10) 0.0610(11) 0.0413(8) 0.0172(8) 0.0099(8) 0.0186(8)
C1 0.0395(19) 0.0292(18) 0.0244(16) 0.0159(15) 0.0114(15) 0.0141(16)
C2 0.039(2) 0.0316(19) 0.0253(17) 0.0153(15) 0.0088(15) 0.0080(16)
C3 0.054(2) 0.031(2) 0.0359(19) 0.0139(17) 0.0054(18) 0.0067(18)
C4 0.061(3) 0.031(2) 0.039(2) 0.0118(17) 0.011(2) 0.020(2)
C5 0.048(2) 0.047(2) 0.037(2) 0.0230(18) 0.0137(18) 0.025(2)
C6 0.040(2) 0.0323(19) 0.0266(17) 0.0167(15) 0.0072(15) 0.0129(16)
C7 0.0364(19) 0.038(2) 0.0350(19) 0.0177(16) 0.0069(16) 0.0111(16)
C8 0.0337(19) 0.033(2) 0.0373(19) 0.0124(16) 0.0134(17) 0.0073(16)
C9 0.062(3) 0.049(2) 0.062(3) 0.030(2) 0.033(2) 0.030(2)
C10 0.071(3) 0.050(3) 0.060(3) 0.024(2) 0.045(2) 0.034(2)
C11 0.063(3) 0.047(2) 0.043(2) 0.0193(19) 0.032(2) 0.016(2)
C12 0.0350(19) 0.0308(19) 0.0365(19) 0.0128(16) 0.0139(16) 0.0049(15)
C13 0.0258(17) 0.0280(18) 0.0303(17) 0.0076(15) 0.0113(15) 0.0052(14)
C14 0.053(2) 0.033(2) 0.045(2) 0.0213(18) 0.023(2) 0.0086(18)
C15 0.053(2) 0.0274(19) 0.037(2) 0.0184(16) 0.0152(19) 0.0129(17)
C16 0.072(3) 0.045(2) 0.043(2) 0.025(2) 0.032(2) 0.026(2)
C17 0.091(3) 0.045(2) 0.026(2) 0.0146(19) 0.017(2) 0.031(2)
C18 0.067(3) 0.038(2) 0.0269(19) 0.0111(17) 0.0020(19) 0.022(2)
C19 0.052(2) 0.028(2) 0.0311(18) 0.0097(16) 0.0045(17) 0.0175(17)
C20 0.058(2) 0.0251(18) 0.0235(17) 0.0125(15) 0.0122(17) 0.0190(17)
C21 0.044(2) 0.044(2) 0.0341(19) 0.0121(17) -0.0009(17) 0.0175(18)
C22 0.0303(18) 0.039(2) 0.0327(19) 0.0110(16) 0.0007(16) 0.0103(16)
C23 0.048(2) 0.048(2) 0.0315(19) 0.0112(18) -0.0034(17) 0.0121(19)
C24 0.048(2) 0.038(2) 0.037(2) 0.0021(18) -0.0023(18) 0.0089(18)
C25 0.037(2) 0.035(2) 0.042(2) 0.0102(17) 0.0035(17) 0.0064(17)
C26 0.0256(17) 0.033(2) 0.0352(19) 0.0103(16) 0.0068(15) 0.0046(15)
C27 0.0257(17) 0.033(2) 0.0329(19) 0.0054(16) 0.0039(15) 0.0056(15)
C28 0.037(2) 0.032(2) 0.0364(19) 0.0137(16) 0.0111(17) 0.0026(16)
C29 0.041(2) 0.0321(19) 0.0245(17) 0.0123(15) 0.0042(15) 0.0065(16)
C30 0.041(2) 0.0256(18) 0.0272(18) 0.0119(15) 0.0103(17) 0.0140(16)
C31 0.037(2) 0.032(2) 0.0351(19) 0.0064(16) 0.0119(17) 0.0000(16)
C32 0.037(2) 0.0269(19) 0.0308(18) 0.0136(16) 0.0099(16) 0.0116(16)
C33 0.062(2) 0.029(2) 0.0328(19) 0.0085(16) 0.0015(18) 0.0211(18)
C34 0.0318(18) 0.0277(19) 0.0306(18) 0.0095(15) 0.0083(15) 0.0119(15)
C35 0.033(2) 0.048(2) 0.043(2) 0.0153(19) 0.0095(18) 0.0129(18)
C36 0.046(3) 0.051(3) 0.052(2) 0.010(2) 0.020(2) 0.017(2)
C37 0.0320(19) 0.047(2) 0.0254(17) 0.0098(16) 0.0034(15) 0.0226(17)
C38 0.042(2) 0.052(2) 0.0296(18) 0.0178(18) 0.0081(17) 0.0248(19)
C39 0.065(3) 0.065(3) 0.044(2) 0.029(2) 0.016(2) 0.044(2)
C40 0.051(3) 0.081(3) 0.045(2) 0.027(2) 0.015(2) 0.047(2)
C41 0.036(2) 0.073(3) 0.046(2) 0.022(2) 0.0137(19) 0.028(2)
C42 0.0310(19) 0.048(2) 0.0275(18) 0.0062(17) 0.0018(16) 0.0161(17)
C43 0.0246(18) 0.047(2) 0.042(2) 0.0098(18) 0.0053(17) 0.0058(17)
C44 0.0293(18) 0.0302(19) 0.0339(19) 0.0096(15) 0.0061(16) -0.0011(15)
C45 0.034(2) 0.042(2) 0.048(2) 0.0180(18) 0.0151(18) 0.0121(17)
C46 0.050(2) 0.044(2) 0.045(2) 0.0153(19) 0.025(2) 0.0154(19)
C47 0.053(2) 0.039(2) 0.0300(19) 0.0126(17) 0.0107(18) 0.0051(18)
C48 0.0365(19) 0.0253(18) 0.0300(18) 0.0106(15) 0.0071(16) 0.0012(15)
C49 0.0302(18) 0.0243(18) 0.0298(18) 0.0082(14) 0.0110(15) 0.0002(14)
C50 0.046(2) 0.034(2) 0.0315(18) 0.0166(16) 0.0071(17) 0.0095(17)
C51 0.0327(18) 0.0312(19) 0.0263(17) 0.0121(15) 0.0030(15) 0.0124(15)
C52 0.044(2) 0.043(2) 0.0270(18) 0.0143(17) 0.0089(16) 0.0149(18)
C53 0.038(2) 0.044(2) 0.0261(18) 0.0023(16) 0.0023(16) 0.0116(18)
C54 0.0298(19) 0.031(2) 0.038(2) 0.0040(16) 0.0026(16) 0.0045(15)
C55 0.0259(17) 0.034(2) 0.0360(19) 0.0103(16) 0.0061(15) 0.0096(16)
C56 0.0246(16) 0.0304(19) 0.0211(16) 0.0045(14) -0.0005(14) 0.0102(15)
C57 0.0293(18) 0.038(2) 0.040(2) 0.0134(17) 0.0128(17) 0.0043(16)
C58 0.0376(19) 0.0305(19) 0.044(2) 0.0201(17) 0.0226(18) 0.0117(16)
C59 0.0314(19) 0.034(2) 0.040(2) 0.0174(17) 0.0148(17) 0.0042(16)
C60 0.044(2) 0.035(2) 0.049(2) 0.0137(18) 0.0180(19) 0.0076(18)
C61 0.062(3) 0.036(2) 0.063(3) 0.017(2) 0.026(2) 0.020(2)
C62 0.059(3) 0.045(2) 0.062(3) 0.027(2) 0.024(2) 0.029(2)
C63 0.045(2) 0.044(2) 0.047(2) 0.0272(19) 0.0183(19) 0.0174(18)
C64 0.055(2) 0.055(3) 0.047(2) 0.032(2) 0.021(2) 0.029(2)
C65 0.041(2) 0.056(3) 0.0288(19) 0.0058(18) 0.0004(17) 0.0241(19)
C66 0.035(2) 0.039(2) 0.0292(19) 0.0129(17) 0.0109(17) 0.0100(17)
C67 0.0347(19) 0.030(2) 0.041(2) 0.0082(16) 0.0094(17) 0.0047(16)
C68 0.047(2) 0.036(2) 0.040(2) 0.0053(19) 0.028(2) 0.0003(18)
C69 0.0339(19) 0.039(2) 0.0363(19) 0.0070(16) 0.0024(16) 0.0178(17)
C70 0.035(2) 0.0316(19) 0.0308(18) 0.0111(15) 0.0082(17) 0.0126(16)
C71 0.053(2) 0.080(3) 0.048(2) 0.042(2) 0.031(2) 0.037(2)
C72 0.041(2) 0.038(2) 0.0328(19) 0.0141(17) 0.0142(18) 0.0161(17)
C73 0.0365(19) 0.031(2) 0.0360(19) 0.0139(16) 0.0063(16) 0.0116(16)
C74 0.051(2) 0.046(2) 0.070(3) 0.032(2) 0.030(2) 0.023(2)
C75 0.067(3) 0.037(2) 0.041(2) 0.0210(18) 0.013(2) 0.021(2)
C76 0.050(2) 0.036(2) 0.045(2) 0.0241(18) 0.0134(18) 0.0164(18)
N1 0.0363(16) 0.0277(16) 0.0348(15) 0.0110(13) 0.0031(13) 0.0096(13)
N2 0.0489(18) 0.0308(17) 0.0360(16) 0.0147(13) 0.0090(15) 0.0149(14)
N3 0.057(2) 0.045(2) 0.080(2) 0.0333(19) 0.032(2) 0.0274(18)
O1 0.0385(13) 0.0273(12) 0.0235(11) 0.0118(10) 0.0074(10) 0.0105(10)
O2 0.0325(12) 0.0300(13) 0.0263(11) 0.0040(10) 0.0109(10) 0.0070(10)
O3 0.0470(14) 0.0265(12) 0.0248(11) 0.0102(10) 0.0100(11) 0.0147(11)
O2W 0.055(2) 0.079(3) 0.048(2) 0.0053(19) 0.0076(18) 0.034(2)
O2W' 0.043(7) 0.051(8) 0.033(6) 0.024(6) 0.003(6) 0.033(6)
O4 0.0307(12) 0.0337(13) 0.0311(12) 0.0069(11) 0.0053(10) 0.0072(11)
O3W' 0.095(10) 0.149(13) 0.206(16) 0.155(14) -0.009(10) 0.031(9)
O3W 0.050(3) 0.101(5) 0.296(10) 0.105(6) 0.049(5) 0.017(3)
O5 0.0379(15) 0.0623(18) 0.0288(13) 0.0136(12) 0.0073(12) 0.0115(13)
O6 0.0413(14) 0.0503(16) 0.0241(13) 0.0135(11) 0.0082(11) 0.0094(12)
O7 0.0430(14) 0.0344(14) 0.0280(12) 0.0048(11) 0.0078(11) 0.0008(12)
O8 0.0392(14) 0.0373(14) 0.0298(12) 0.0134(11) 0.0131(11) 0.0092(12)
O9 0.0472(15) 0.0269(13) 0.0369(13) 0.0096(11) -0.0002(11) 0.0164(11)
O10 0.088(2) 0.0361(15) 0.0272(13) 0.0128(12) 0.0029(13) 0.0292(15)
O11 0.0471(18) 0.079(2) 0.093(2) -0.0076(19) 0.0246(19) 0.0228(17)
O12 0.0379(17) 0.0587(19) 0.0587(18) -0.0077(15) 0.0097(14) 0.0112(14)
O13 0.0420(14) 0.0411(14) 0.0364(13) 0.0207(11) 0.0206(12) 0.0176(12)
O14 0.0334(13) 0.0427(14) 0.0291(12) 0.0104(11) 0.0066(11) 0.0208(11)
O15 0.0344(13) 0.0279(13) 0.0300(12) 0.0072(10) 0.0097(11) 0.0067(10)
O16 0.0292(12) 0.0341(13) 0.0226(11) 0.0061(10) 0.0045(10) 0.0129(10)
O17 0.075(2) 0.113(3) 0.0658(19) 0.058(2) 0.0395(18) 0.065(2)
O18 0.0375(13) 0.0520(16) 0.0368(13) 0.0197(12) 0.0178(12) 0.0173(12)
O19 0.0332(14) 0.0383(14) 0.0330(13) 0.0060(11) 0.0038(11) 0.0159(11)
O20 0.0413(14) 0.0464(16) 0.0283(13) 0.0048(12) 0.0041(11) 0.0131(12)
O21 0.0647(19) 0.0471(17) 0.0286(14) 0.0058(13) 0.0094(14) 0.0020(14)
O22 0.0622(18) 0.0307(16) 0.0521(16) 0.0034(13) 0.0258(15) 0.0057(13)
O23 0.0369(14) 0.0383(14) 0.0268(12) 0.0071(11) 0.0031(11) 0.0168(11)
O24 0.0413(15) 0.0507(17) 0.0553(16) 0.0048(13) 0.0048(13) 0.0258(14)
O1W 0.068(2) 0.064(2) 0.063(2) 0.0318(16) 0.0142(16) 0.0318(18)
O25 0.0418(14) 0.0374(15) 0.0325(13) 0.0097(12) 0.0054(11) 0.0094(12)
O5W 0.081(3) 0.108(3) 0.116(3) 0.072(3) 0.011(2) 0.016(2)

loop_
_atom_type_symbol
_atom_type_description
_atom_type_scat_dispersion_real
_atom_type_scat_dispersion_imag
_atom_type_scat_source
C C 0.0033 0.0016 'International Tables Vol C Tables 4.2.6.8 and 6.1.1.4'
H H 0.0000 0.0000 'International Tables Vol C Tables 4.2.6.8 and 6.1.1.4'
N N 0.0061 0.0033 'International Tables Vol C Tables 4.2.6.8 and 6.1.1.4'
O O 0.0106 0.0060 'International Tables Vol C Tables 4.2.6.8 and 6.1.1.4'
Zn Zn 0.2839 1.4301 'International Tables Vol C Tables 4.2.6.8 and 6.1.1.4'
Na Na 0.0362 0.0249 'International Tables Vol C Tables 4.2.6.8 and 6.1.1.4'

loop_
_geom_angle_atom_site_label_1
_geom_angle_atom_site_label_2
_geom_angle_atom_site_label_3
_geom_angle
_geom_angle_site_symmetry_1
_geom_angle_site_symmetry_3
O25 Zn1 O6 112.41(10) . .
O25 Zn1 O23 132.32(9) . 2_655
O6 Zn1 O23 114.80(10) . 2_655
O25 Zn1 O1W 93.06(12) . .
O6 Zn1 O1W 93.46(11) . .
O23 Zn1 O1W 90.47(11) 2_655 .
O25 Zn1 O19 88.45(10) . 2_655
O6 Zn1 O19 98.01(9) . 2_655
O23 Zn1 O19 78.97(9) 2_655 2_655
O1W Zn1 O19 166.89(10) . 2_655
O25 Zn1 Zn3 37.48(8) . .
O6 Zn1 Zn3 83.18(7) . .
O23 Zn1 Zn3 145.46(7) 2_655 .
O1W Zn1 Zn3 118.91(9) . .
O19 Zn1 Zn3 69.08(6) 2_655 .
O25 Zn1 Na2 112.25(7) . 2_655
O6 Zn1 Na2 114.95(8) . 2_655
O23 Zn1 Na2 38.91(7) 2_655 2_655
O1W Zn1 Na2 128.08(9) . 2_655
O19 Zn1 Na2 40.34(6) 2_655 2_655
Zn3 Zn1 Na2 107.43(3) . 2_655
O18 Zn2 O9 111.16(9) . .
O18 Zn2 O7 113.63(10) . 2_655
O9 Zn2 O7 107.34(10) . 2_655
O18 Zn2 N1 118.42(11) . .
O9 Zn2 N1 103.50(10) . .
O7 Zn2 N1 101.67(10) 2_655 .
O18 Zn2 Na3 39.43(7) . .
O9 Zn2 Na3 135.27(7) . .
O7 Zn2 Na3 75.47(8) 2_655 .
N1 Zn2 Na3 119.94(8) . .
O25 Zn3 O20 101.81(10) . 2_655
O25 Zn3 O5 102.26(10) . .
O20 Zn3 O5 103.90(10) 2_655 .
O25 Zn3 O22 153.10(11) . 1_665
O20 Zn3 O22 94.83(10) 2_655 1_665
O5 Zn3 O22 93.94(10) . 1_665
O25 Zn3 O21 96.74(11) . 1_665
O20 Zn3 O21 149.70(11) 2_655 1_665
O5 Zn3 O21 95.20(10) . 1_665
O22 Zn3 O21 60.12(11) 1_665 1_665
O25 Zn3 C68 125.03(13) . 1_665
O20 Zn3 C68 123.03(13) 2_655 1_665
O5 Zn3 C68 96.45(10) . 1_665
O22 Zn3 C68 30.37(13) 1_665 1_665
O21 Zn3 C68 29.79(12) 1_665 1_665
O25 Zn3 Zn1 37.20(8) . .
O20 Zn3 Zn1 87.77(7) 2_655 .
O5 Zn3 Zn1 72.45(7) . .
O22 Zn3 Zn1 166.36(7) 1_665 .
O21 Zn3 Zn1 120.72(9) 1_665 .
C68 Zn3 Zn1 149.17(11) 1_665 .
O12 Na1 O2 151.02(11) . .
O12 Na1 O1 95.61(11) . .
O2 Na1 O1 92.78(8) . .
O12 Na1 O3 106.68(11) . .
O2 Na1 O3 83.64(8) . .
O1 Na1 O3 139.89(8) . .
O12 Na1 O4 69.03(9) . .
O2 Na1 O4 139.95(8) . .
O1 Na1 O4 77.85(8) . .
O3 Na1 O4 79.64(8) . .
O12 Na1 O8 86.94(10) . .
O2 Na1 O8 66.51(8) . .
O1 Na1 O8 83.50(8) . .
O3 Na1 O8 129.61(9) . .
O4 Na1 O8 147.61(8) . .
O12 Na1 O10 79.36(11) . .
O2 Na1 O10 80.34(9) . .
O1 Na1 O10 152.21(9) . .
O3 Na1 O10 66.52(8) . .
O4 Na1 O10 123.99(10) . .
O8 Na1 O10 69.03(8) . .
O12 Na1 C36 19.21(10) . .
O2 Na1 C36 169.14(10) . .
O1 Na1 C36 93.91(10) . .
O3 Na1 C36 96.65(10) . .
O4 Na1 C36 50.24(9) . .
O8 Na1 C36 105.79(10) . .
O10 Na1 C36 89.79(10) . .
O12 Na1 Na3 46.34(8) . 2_655
O2 Na1 Na3 104.93(7) . 2_655
O1 Na1 Na3 111.89(7) . 2_655
O3 Na1 Na3 107.59(7) . 2_655
O4 Na1 Na3 114.75(7) . 2_655
O8 Na1 Na3 49.46(6) . 2_655
O10 Na1 Na3 46.11(6) . 2_655
C36 Na1 Na3 64.57(8) . 2_655
O19 Na2 O14 71.70(8) . .
O19 Na2 O16 141.30(9) . .
O14 Na2 O16 146.90(9) . .
O19 Na2 O23 71.54(9) . .
O14 Na2 O23 141.47(10) . .
O16 Na2 O23 70.16(8) . .
O19 Na2 O13 100.81(9) . .
O14 Na2 O13 85.28(9) . .
O16 Na2 O13 88.86(9) . .
O23 Na2 O13 112.67(9) . .
O19 Na2 O15 105.47(9) . .
O14 Na2 O15 85.71(9) . .
O16 Na2 O15 82.14(9) . .
O23 Na2 O15 93.19(9) . .
O13 Na2 O15 147.86(9) . .
O19 Na2 C66 20.69(8) . .
O14 Na2 C66 51.43(8) . .
O16 Na2 C66 160.87(9) . .
O23 Na2 C66 90.80(9) . .
O13 Na2 C66 100.73(9) . .
O15 Na2 C66 97.50(9) . .
O19 Na2 C70 90.09(9) . .
O14 Na2 C70 161.67(9) . .
O16 Na2 C70 51.22(8) . .
O23 Na2 C70 20.83(8) . .
O13 Na2 C70 100.63(9) . .
O15 Na2 C70 97.54(9) . .
C66 Na2 C70 110.26(9) . .
O19 Na2 Zn1 39.12(6) . 2_655
O14 Na2 Zn1 109.26(7) . 2_655
O16 Na2 Zn1 102.83(6) . 2_655
O23 Na2 Zn1 32.67(6) . 2_655
O13 Na2 Zn1 114.36(6) . 2_655
O15 Na2 Zn1 97.74(7) . 2_655
C66 Na2 Zn1 58.15(7) . 2_655
C70 Na2 Zn1 52.47(6) . 2_655
O2W Na3 O10 122.21(13) . 2_655
O2W Na3 O12 78.59(12) . 2_655
O10 Na3 O12 77.08(10) 2_655 2_655
O2W Na3 O18 103.00(11) . .
O10 Na3 O18 134.25(11) 2_655 .
O12 Na3 O18 122.14(12) 2_655 .
O2W Na3 O8 153.13(14) . 2_655
O10 Na3 O8 68.74(8) 2_655 2_655
O12 Na3 O8 80.78(10) 2_655 2_655
O18 Na3 O8 73.98(8) . 2_655
O2W Na3 O7 90.16(12) . .
O10 Na3 O7 79.72(9) 2_655 .
O12 Na3 O7 143.04(12) 2_655 .
O18 Na3 O7 94.61(9) . .
O8 Na3 O7 116.59(9) 2_655 .
O2W Na3 Na1 118.85(11) . 2_655
O10 Na3 Na1 48.02(7) 2_655 2_655
O12 Na3 Na1 41.48(7) 2_655 2_655
O18 Na3 Na1 116.88(8) . 2_655
O8 Na3 Na1 47.16(6) 2_655 2_655
O7 Na3 Na1 127.52(7) . 2_655
O2W Na3 Zn2 133.24(10) . .
O10 Na3 Zn2 104.22(9) 2_655 .
O12 Na3 Zn2 120.28(10) 2_655 .
O18 Na3 Zn2 30.24(5) . .
O8 Na3 Zn2 48.31(6) 2_655 .
O7 Na3 Zn2 93.07(7) . .
Na1 Na3 Zn2 95.28(5) 2_655 .
C2 C1 O1 118.5(3) . .
C2 C1 C6 122.2(3) . .
O1 C1 C6 119.2(3) . .
C1 C2 C3 118.0(3) . .
C1 C2 C28 121.9(3) . .
C3 C2 C28 119.9(3) . .
C4 C3 C2 120.8(3) . .
C4 C3 H3 119.6 . .
C2 C3 H3 119.6 . .
C5 C4 C3 119.7(3) . .
C5 C4 H4 120.1 . .
C3 C4 H4 120.1 . .
C4 C5 C6 122.1(3) . .
C4 C5 H5 119.0 . .
C6 C5 H5 119.0 . .
C5 C6 C1 116.6(3) . .
C5 C6 C7 119.1(3) . .
C1 C6 C7 124.1(3) . .
C6 C7 C8 109.1(3) . .
C6 C7 H7A 109.9 . .
C8 C7 H7A 109.9 . .
C6 C7 H7B 109.9 . .
C8 C7 H7B 109.9 . .
H7A C7 H7B 108.3 . .
C13 C8 C9 117.3(3) . .
C13 C8 C7 122.4(3) . .
C9 C8 C7 120.2(3) . .
C10 C9 C8 120.7(4) . .
C10 C9 H9 119.7 . .
C8 C9 H9 119.7 . .
C11 C10 C9 120.5(3) . .
C11 C10 H10 119.8 . .
C9 C10 H10 119.8 . .
C10 C11 C12 121.3(3) . .
C10 C11 H11 119.3 . .
C12 C11 H11 119.3 . .
C11 C12 C13 116.4(3) . .
C11 C12 C14 120.8(3) . .
C13 C12 C14 122.8(3) . .
C8 C13 C12 123.3(3) . .
C8 C13 O2 118.5(3) . .
C12 C13 O2 118.1(3) . .
C15 C14 C12 111.0(3) . .
C15 C14 H14A 109.4 . .
C12 C14 H14A 109.4 . .
C15 C14 H14B 109.4 . .
C12 C14 H14B 109.4 . .
H14A C14 H14B 108.0 . .
C20 C15 C16 116.7(4) . .
C20 C15 C14 122.0(3) . .
C16 C15 C14 121.3(3) . .
C17 C16 C15 121.1(3) . .
C17 C16 H16 119.5 . .
C15 C16 H16 119.5 . .
C16 C17 C18 120.4(3) . .
C16 C17 H17 119.8 . .
C18 C17 H17 119.8 . .
C17 C18 C19 121.0(4) . .
C17 C18 H18 119.5 . .
C19 C18 H18 119.5 . .
C20 C19 C18 117.0(3) . .
C20 C19 C21 121.3(3) . .
C18 C19 C21 121.6(3) . .
C15 C20 C19 123.3(3) . .
C15 C20 O3 117.9(3) . .
C19 C20 O3 118.7(3) . .
C19 C21 C22 111.2(3) . .
C19 C21 H21A 109.4 . .
C22 C21 H21A 109.4 . .
C19 C21 H21B 109.4 . .
C22 C21 H21B 109.4 . .
H21A C21 H21B 108.0 . .
C27 C22 C23 117.1(3) . .
C27 C22 C21 123.2(3) . .
C23 C22 C21 119.6(3) . .
C24 C23 C22 121.4(3) . .
C24 C23 H23 119.3 . .
C22 C23 H23 119.3 . .
C25 C24 C23 120.0(3) . .
C25 C24 H24 120.0 . .
C23 C24 H24 120.0 . .
C24 C25 C26 121.8(4) . .
C24 C25 H25 119.1 . .
C26 C25 H25 119.1 . .
C25 C26 C27 117.1(3) . .
C25 C26 C28 119.7(3) . .
C27 C26 C28 123.1(3) . .
C22 C27 C26 122.5(3) . .
C22 C27 O4 118.7(3) . .
C26 C27 O4 118.7(3) . .
C26 C28 C2 110.5(2) . .
C26 C28 H28A 109.6 . .
C2 C28 H28A 109.6 . .
C26 C28 H28B 109.6 . .
C2 C28 H28B 109.6 . .
H28A C28 H28B 108.1 . .
O1 C29 C30 117.4(3) . .
O1 C29 H29A 107.9 . .
C30 C29 H29A 107.9 . .
O1 C29 H29B 107.9 . .
C30 C29 H29B 107.9 . .
H29A C29 H29B 107.2 . .
O5 C30 O6 126.3(3) . .
O5 C30 C29 122.3(3) . .
O6 C30 C29 111.3(3) . .
O2 C31 C32 110.0(3) . .
O2 C31 H31A 109.7 . .
C32 C31 H31A 109.7 . .
O2 C31 H31B 109.7 . .
C32 C31 H31B 109.7 . .
H31A C31 H31B 108.2 . .
O8 C32 O7 123.5(3) . .
O8 C32 C31 120.7(3) . .
O7 C32 C31 115.7(3) . .
O3 C33 C34 111.9(3) . .
O3 C33 H33A 109.2 . .
C34 C33 H33A 109.2 . .
O3 C33 H33B 109.2 . .
C34 C33 H33B 109.2 . .
H33A C33 H33B 107.9 . .
O10 C34 O9 125.6(3) . .
O10 C34 C33 121.9(3) . .
O9 C34 C33 112.6(3) . .
O4 C35 C36 110.4(3) . .
O4 C35 H35A 109.6 . .
C36 C35 H35A 109.6 . .
O4 C35 H35B 109.6 . .
C36 C35 H35B 109.6 . .
H35A C35 H35B 108.1 . .
O12 C36 O11 124.9(4) . .
O12 C36 C35 120.2(3) . .
O11 C36 C35 114.9(4) . .
O12 C36 Na1 36.38(17) . .
O11 C36 Na1 157.9(3) . .
C35 C36 Na1 85.20(19) . .
C38 C37 C42 123.4(3) . .
C38 C37 O14 118.2(3) . .
C42 C37 O14 118.4(3) . .
C37 C38 C39 117.3(3) . .
C37 C38 C64 121.6(3) . .
C39 C38 C64 120.9(4) . .
C40 C39 C38 120.6(4) . .
C40 C39 H39 119.7 . .
C38 C39 H39 119.7 . .
C41 C40 C39 120.0(3) . .
C41 C40 H40 120.0 . .
C39 C40 H40 120.0 . .
C40 C41 C42 121.5(4) . .
C40 C41 H41 119.2 . .
C42 C41 H41 119.2 . .
C37 C42 C41 116.2(4) . .
C37 C42 C43 122.7(3) . .
C41 C42 C43 121.1(3) . .
C42 C43 C44 112.0(3) . .
C42 C43 H43A 109.2 . .
C44 C43 H43A 109.2 . .
C42 C43 H43B 109.2 . .
C44 C43 H43B 109.2 . .
H43A C43 H43B 107.9 . .
C45 C44 C49 117.0(3) . .
C45 C44 C43 120.3(3) . .
C49 C44 C43 122.8(3) . .
C46 C45 C44 121.8(3) . .
C46 C45 H45 119.1 . .
C44 C45 H45 119.1 . .
C45 C46 C47 119.8(3) . .
C45 C46 H46 120.1 . .
C47 C46 H46 120.1 . .
C46 C47 C48 121.0(3) . .
C46 C47 H47 119.5 . .
C48 C47 H47 119.5 . .
C49 C48 C47 117.2(3) . .
C49 C48 C50 123.8(3) . .
C47 C48 C50 118.9(3) . .
C48 C49 O15 119.2(3) . .
C48 C49 C44 123.0(3) . .
O15 C49 C44 117.7(3) . .
C51 C50 C48 111.9(3) . .
C51 C50 H50A 109.2 . .
C48 C50 H50A 109.2 . .
C51 C50 H50B 109.2 . .
C48 C50 H50B 109.2 . .
H50A C50 H50B 107.9 . .
C52 C51 C56 116.8(3) . .
C52 C51 C50 121.5(3) . .
C56 C51 C50 121.6(3) . .
C53 C52 C51 121.9(3) . .
C53 C52 H52 119.0 . .
C51 C52 H52 119.0 . .
C52 C53 C54 119.8(3) . .
C52 C53 H53 120.1 . .
C54 C53 H53 120.1 . .
C53 C54 C55 120.7(3) . .
C53 C54 H54 119.7 . .
C55 C54 H54 119.7 . .
C56 C55 C54 117.7(3) . .
C56 C55 C57 121.2(3) . .
C54 C55 C57 120.6(3) . .
C55 C56 C51 122.4(3) . .
C55 C56 O16 119.2(3) . .
C51 C56 O16 118.4(3) . .
C59 C57 C55 109.9(2) . .
C59 C57 H57A 109.7 . .
C55 C57 H57A 109.7 . .
C59 C57 H57B 109.7 . .
C55 C57 H57B 109.7 . .
H57A C57 H57B 108.2 . .
C59 C58 O13 118.2(3) . .
C59 C58 C63 122.1(3) . .
O13 C58 C63 119.7(3) . .
C58 C59 C60 117.6(3) . .
C58 C59 C57 122.8(3) . .
C60 C59 C57 119.6(3) . .
C61 C60 C59 122.0(4) . .
C61 C60 H60 119.0 . .
C59 C60 H60 119.0 . .
C60 C61 C62 119.4(4) . .
C60 C61 H61 120.3 . .
C62 C61 H61 120.3 . .
C61 C62 C63 122.0(4) . .
C61 C62 H62 119.0 . .
C63 C62 H62 119.0 . .
C62 C63 C58 116.9(4) . .
C62 C63 C64 119.1(3) . .
C58 C63 C64 123.9(3) . .
C38 C64 C63 109.9(3) . .
C38 C64 H64A 109.7 . .
C63 C64 H64A 109.7 . .
C38 C64 H64B 109.7 . .
C63 C64 H64B 109.7 . .
H64A C64 H64B 108.2 . .
O14 C65 C66 111.4(3) . .
O14 C65 H65A 109.3 . .
C66 C65 H65A 109.3 . .
O14 C65 H65B 109.3 . .
C66 C65 H65B 109.3 . .
H65A C65 H65B 108.0 . .
O19 C66 O20 126.5(3) . .
O19 C66 C65 120.8(3) . .
O20 C66 C65 112.7(3) . .
O19 C66 Na2 41.03(15) . .
O20 C66 Na2 163.6(3) . .
C65 C66 Na2 80.99(19) . .
O15 C67 C68 112.2(3) . .
O15 C67 H67A 109.2 . .
C68 C67 H67A 109.2 . .
O15 C67 H67B 109.2 . .
C68 C67 H67B 109.2 . .
H67A C67 H67B 107.9 . .
O21 C68 O22 123.3(4) . .
O21 C68 C67 121.6(4) . .
O22 C68 C67 115.1(4) . .
O21 C68 Zn3 64.3(2) . 1_445
O22 C68 Zn3 59.1(2) . 1_445
C67 C68 Zn3 173.0(3) . 1_445
O16 C69 C70 112.5(3) . .
O16 C69 H69A 109.1 . .
C70 C69 H69A 109.1 . .
O16 C69 H69B 109.1 . .
C70 C69 H69B 109.1 . .
H69A C69 H69B 107.8 . .
O24 C70 O23 126.7(3) . .
O24 C70 C69 116.2(3) . .
O23 C70 C69 117.1(3) . .
O24 C70 Na2 160.7(2) . .
O23 C70 Na2 40.55(15) . .
C69 C70 Na2 78.87(18) . .
O13 C71 C72 113.5(3) . .
O13 C71 H71A 108.9 . .
C72 C71 H71A 108.9 . .
O13 C71 H71B 108.9 . .
C72 C71 H71B 108.9 . .
H71A C71 H71B 107.7 . .
O17 C72 O18 125.4(3) . .
O17 C72 C71 122.9(3) . .
O18 C72 C71 111.6(3) . .
N1 C73 N2 109.9(3) . .
N1 C73 H73 125.1 . .
N2 C73 H73 125.1 . .
N3 C74 N1 114.2(3) . .
N3 C74 H74 122.9 . .
N1 C74 H74 122.9 . .
N2 C75 C76 115.0(3) . .
N2 C75 H75A 108.5 . .
C76 C75 H75A 108.5 . .
N2 C75 H75B 108.5 . .
C76 C75 H75B 108.5 . .
H75A C75 H75B 107.5 . .
C76 C76 C75 114.9(4) 2_645 .
C76 C76 H76A 108.5 2_645 .
C75 C76 H76A 108.5 . .
C76 C76 H76B 108.5 2_645 .
C75 C76 H76B 108.5 . .
H76A C76 H76B 107.5 . .
C73 N1 C74 103.1(3) . .
C73 N1 Zn2 130.5(2) . .
C74 N1 Zn2 126.3(2) . .
C73 N2 N3 109.4(3) . .
C73 N2 C75 128.2(3) . .
N3 N2 C75 122.4(3) . .
C74 N3 N2 103.5(3) . .
C1 O1 C29 114.6(2) . .
C1 O1 Na1 127.22(16) . .
C29 O1 Na1 114.02(18) . .
C13 O2 C31 114.3(2) . .
C13 O2 Na1 126.73(18) . .
C31 O2 Na1 118.76(16) . .
C20 O3 C33 109.9(2) . .
C20 O3 Na1 135.01(18) . .
C33 O3 Na1 115.06(17) . .
O2W' O2W Na3 122.6(6) . .
C27 O4 C35 113.4(2) . .
C27 O4 Na1 132.63(18) . .
C35 O4 Na1 114.02(19) . .
C30 O5 Zn3 133.5(2) . .
C30 O6 Zn1 124.3(2) . .
C32 O7 Zn2 106.19(19) . 2_655
C32 O7 Na3 130.3(2) . .
Zn2 O7 Na3 108.78(9) 2_655 .
C32 O8 Na1 115.0(2) . .
C32 O8 Na3 114.1(2) . 2_655
Na1 O8 Na3 83.38(8) . 2_655
C34 O9 Zn2 113.5(2) . .
C34 O10 Na3 128.3(2) . 2_655
C34 O10 Na1 116.7(2) . .
Na3 O10 Na1 85.87(9) 2_655 .
C36 O12 Na1 124.4(2) . .
C36 O12 Na3 138.5(3) . 2_655
Na1 O12 Na3 92.17(11) . 2_655
C58 O13 C71 116.6(3) . .
C58 O13 Na2 117.67(17) . .
C71 O13 Na2 121.7(2) . .
C37 O14 C65 109.0(2) . .
C37 O14 Na2 134.79(19) . .
C65 O14 Na2 116.12(18) . .
C49 O15 C67 115.5(2) . .
C49 O15 Na2 124.71(18) . .
C67 O15 Na2 117.05(17) . .
C56 O16 C69 110.0(2) . .
C56 O16 Na2 133.42(17) . .
C69 O16 Na2 115.38(17) . .
C72 O18 Zn2 114.9(2) . .
C72 O18 Na3 131.0(2) . .
Zn2 O18 Na3 110.33(9) . .
C66 O19 Zn1 133.1(2) . 2_655
C66 O19 Na2 118.28(19) . .
Zn1 O19 Na2 100.54(10) 2_655 .
C66 O20 Zn3 120.9(2) . 2_655
C68 O21 Zn3 85.9(2) . 1_445
C68 O22 Zn3 90.5(3) . 1_445
C70 O23 Zn1 128.28(19) . 2_655
C70 O23 Na2 118.6(2) . .
Zn1 O23 Na2 108.42(11) 2_655 .
Zn1 O1W H1A 110(4) . .
Zn1 O1W H1B 99(4) . .
H1A O1W H1B 106(5) . .
Zn1 O25 Zn3 105.32(12) . .
Zn1 O25 H25A 108(6) . .
Zn3 O25 H25A 96(6) . .

loop_
_geom_bond_atom_site_label_1
_geom_bond_atom_site_label_2
_geom_bond_distance
_geom_bond_site_symmetry_2
Zn1 O25 1.947(3) .
Zn1 O6 1.973(2) .
Zn1 O23 1.986(2) 2_655
Zn1 O1W 2.161(3) .
Zn1 O19 2.240(2) 2_655
Zn1 Zn3 3.1052(10) .
Zn1 Na2 3.4912(14) 2_655
Zn2 O18 1.950(2) .
Zn2 O9 1.966(2) .
Zn2 O7 2.016(2) 2_655
Zn2 N1 2.035(3) .
Zn2 Na3 3.6308(19) .
Zn3 O25 1.959(3) .
Zn3 O20 1.972(2) 2_655
Zn3 O5 2.107(2) .
Zn3 O22 2.123(3) 1_665
Zn3 O21 2.237(3) 1_665
Zn3 C68 2.475(4) 1_665
Na1 O12 2.229(3) .
Na1 O2 2.318(2) .
Na1 O1 2.415(2) .
Na1 O3 2.424(2) .
Na1 O4 2.474(3) .
Na1 O8 2.482(3) .
Na1 O10 2.506(3) .
Na1 C36 3.100(4) .
Na1 Na3 3.3626(19) 2_655
Na2 O19 2.299(3) .
Na2 O14 2.300(3) .
Na2 O16 2.303(2) .
Na2 O23 2.311(2) .
Na2 O13 2.343(3) .
Na2 O15 2.369(2) .
Na2 C66 3.084(4) .
Na2 C70 3.121(4) .
Na2 Zn1 3.4912(13) 2_655
Na3 O2W 2.377(4) .
Na3 O10 2.430(3) 2_655
Na3 O12 2.435(3) 2_655
Na3 O18 2.459(3) .
Na3 O8 2.573(3) 2_655
Na3 O7 2.665(3) .
Na3 Na1 3.3626(19) 2_655
C1 C2 1.386(5) .
C1 O1 1.401(3) .
C1 C6 1.403(4) .
C2 C3 1.392(5) .
C2 C28 1.514(5) .
C3 C4 1.386(5) .
C3 H3 0.9300 .
C4 C5 1.360(5) .
C4 H4 0.9300 .
C5 C6 1.401(5) .
C5 H5 0.9300 .
C6 C7 1.523(5) .
C7 C8 1.528(5) .
C7 H7A 0.9700 .
C7 H7B 0.9700 .
C8 C13 1.379(5) .
C8 C9 1.391(4) .
C9 C10 1.379(5) .
C9 H9 0.9300 .
C10 C11 1.364(5) .
C10 H10 0.9300 .
C11 C12 1.395(4) .
C11 H11 0.9300 .
C12 C13 1.398(5) .
C12 C14 1.512(5) .
C13 O2 1.401(3) .
C14 C15 1.503(5) .
C14 H14A 0.9700 .
C14 H14B 0.9700 .
C15 C20 1.388(5) .
C15 C16 1.410(5) .
C16 C17 1.372(6) .
C16 H16 0.9300 .
C17 C18 1.376(6) .
C17 H17 0.9300 .
C18 C19 1.399(5) .
C18 H18 0.9300 .
C19 C20 1.394(5) .
C19 C21 1.511(5) .
C20 O3 1.396(3) .
C21 C22 1.517(5) .
C21 H21A 0.9700 .
C21 H21B 0.9700 .
C22 C27 1.391(5) .
C22 C23 1.396(5) .
C23 C24 1.379(5) .
C23 H23 0.9300 .
C24 C25 1.358(5) .
C24 H24 0.9300 .
C25 C26 1.395(5) .
C25 H25 0.9300 .
C26 C27 1.400(5) .
C26 C28 1.512(5) .
C27 O4 1.410(4) .
C28 H28A 0.9700 .
C28 H28B 0.9700 .
C29 O1 1.438(4) .
C29 C30 1.513(4) .
C29 H29A 0.9700 .
C29 H29B 0.9700 .
C30 O5 1.232(4) .
C30 O6 1.274(4) .
C31 O2 1.428(4) .
C31 C32 1.503(4) .
C31 H31A 0.9700 .
C31 H31B 0.9700 .
C32 O8 1.232(4) .
C32 O7 1.279(4) .
C33 O3 1.439(4) .
C33 C34 1.500(5) .
C33 H33A 0.9700 .
C33 H33B 0.9700 .
C34 O10 1.218(4) .
C34 O9 1.275(4) .
C35 O4 1.446(4) .
C35 C36 1.517(5) .
C35 H35A 0.9700 .
C35 H35B 0.9700 .
C36 O12 1.237(5) .
C36 O11 1.257(4) .
C37 C38 1.380(5) .
C37 C42 1.387(5) .
C37 O14 1.403(4) .
C38 C39 1.394(5) .
C38 C64 1.517(5) .
C39 C40 1.373(6) .
C39 H39 0.9300 .
C40 C41 1.373(6) .
C40 H40 0.9300 .
C41 C42 1.397(5) .
C41 H41 0.9300 .
C42 C43 1.511(5) .
C43 C44 1.513(5) .
C43 H43A 0.9700 .
C43 H43B 0.9700 .
C44 C45 1.387(4) .
C44 C49 1.403(5) .
C45 C46 1.376(5) .
C45 H45 0.9300 .
C46 C47 1.383(5) .
C46 H46 0.9300 .
C47 C48 1.402(4) .
C47 H47 0.9300 .
C48 C49 1.388(5) .
C48 C50 1.526(5) .
C49 O15 1.401(3) .
C50 C51 1.511(5) .
C50 H50A 0.9700 .
C50 H50B 0.9700 .
C51 C52 1.382(4) .
C51 C56 1.399(4) .
C52 C53 1.366(5) .
C52 H52 0.9300 .
C53 C54 1.381(5) .
C53 H53 0.9300 .
C54 C55 1.390(5) .
C54 H54 0.9300 .
C55 C56 1.384(5) .
C55 C57 1.521(5) .
C56 O16 1.403(3) .
C57 C59 1.519(5) .
C57 H57A 0.9700 .
C57 H57B 0.9700 .
C58 C59 1.383(5) .
C58 O13 1.401(4) .
C58 C63 1.407(5) .
C59 C60 1.384(5) .
C60 C61 1.363(6) .
C60 H60 0.9300 .
C61 C62 1.367(6) .
C61 H61 0.9300 .
C62 C63 1.385(5) .
C62 H62 0.9300 .
C63 C64 1.519(5) .
C64 H64A 0.9700 .
C64 H64B 0.9700 .
C65 O14 1.448(4) .
C65 C66 1.505(5) .
C65 H65A 0.9700 .
C65 H65B 0.9700 .
C66 O19 1.237(4) .
C66 O20 1.267(4) .
C67 O15 1.423(4) .
C67 C68 1.522(5) .
C67 H67A 0.9700 .
C67 H67B 0.9700 .
C68 O21 1.233(5) .
C68 O22 1.251(5) .
C68 Zn3 2.475(4) 1_445
C69 O16 1.438(4) .
C69 C70 1.516(4) .
C69 H69A 0.9700 .
C69 H69B 0.9700 .
C70 O24 1.229(4) .
C70 O23 1.264(4) .
C71 O13 1.438(4) .
C71 C72 1.499(5) .
C71 H71A 0.9700 .
C71 H71B 0.9700 .
C72 O17 1.217(4) .
C72 O18 1.288(4) .
C73 N1 1.323(4) .
C73 N2 1.324(4) .
C73 H73 0.9300 .
C74 N3 1.298(5) .
C74 N1 1.350(4) .
C74 H74 0.9300 .
C75 N2 1.464(4) .
C75 C76 1.529(5) .
C75 H75A 0.9700 .
C75 H75B 0.9700 .
C76 C76 1.518(6) 2_645
C76 H76A 0.9700 .
C76 H76B 0.9700 .
N2 N3 1.352(4) .
O2W O2W' 1.348(11) .
O3W' O3W 1.362(13) .
O7 Zn2 2.016(2) 2_655
O8 Na3 2.573(3) 2_655
O10 Na3 2.430(3) 2_655
O12 Na3 2.435(3) 2_655
O19 Zn1 2.240(2) 2_655
O20 Zn3 1.972(2) 2_655
O21 Zn3 2.237(3) 1_445
O22 Zn3 2.123(3) 1_445
O23 Zn1 1.986(2) 2_655
O1W H1A 0.866(19) .
O1W H1B 0.90(2) .
O25 H25A 0.71(6) .
O4W O4W' 0.715(13) .

loop_
_geom_hbond_atom_site_label_D
_geom_hbond_atom_site_label_H
_geom_hbond_atom_site_label_A
_geom_hbond_distance_DH
_geom_hbond_distance_HA
_geom_hbond_distance_DA
_geom_hbond_angle_DHA
_geom_hbond_site_symmetry_A
O1W H1A O5W 0.866(19) 1.84(2) 2.697(5) 173(5) .
O1W H1B O24 0.90(2) 1.96(3) 2.806(4) 155(5) 2_655
O25 H25A O4W 0.71(6) 2.41(6) 3.104(10) 164(8) 1_565
O25 H25A O4W' 0.71(6) 2.46(6) 3.104(12) 151(8) 1_565

loop_
_geom_torsion_atom_site_label_1
_geom_torsion_atom_site_label_2
_geom_torsion_atom_site_label_3
_geom_torsion_atom_site_label_4
_geom_torsion
_geom_torsion_site_symmetry_1
_geom_torsion_site_symmetry_4
O6 Zn1 Zn3 O25 -141.89(13) . .
O23 Zn1 Zn3 O25 93.26(16) 2_655 .
O1W Zn1 Zn3 O25 -51.70(14) . .
O19 Zn1 Zn3 O25 116.81(12) 2_655 .
Na2 Zn1 Zn3 O25 104.05(11) 2_655 .
O25 Zn1 Zn3 O20 -112.95(13) . 2_655
O6 Zn1 Zn3 O20 105.16(10) . 2_655
O23 Zn1 Zn3 O20 -19.69(15) 2_655 2_655
O1W Zn1 Zn3 O20 -164.65(12) . 2_655
O19 Zn1 Zn3 O20 3.86(9) 2_655 2_655
Na2 Zn1 Zn3 O20 -8.90(7) 2_655 2_655
O25 Zn1 Zn3 O5 141.72(13) . .
O6 Zn1 Zn3 O5 -0.17(11) . .
O23 Zn1 Zn3 O5 -125.02(15) 2_655 .
O1W Zn1 Zn3 O5 90.02(12) . .
O19 Zn1 Zn3 O5 -101.47(10) 2_655 .
Na2 Zn1 Zn3 O5 -114.23(8) 2_655 .
O25 Zn1 Zn3 O22 145.7(3) . 1_665
O6 Zn1 Zn3 O22 3.8(3) . 1_665
O23 Zn1 Zn3 O22 -121.1(3) 2_655 1_665
O1W Zn1 Zn3 O22 94.0(3) . 1_665
O19 Zn1 Zn3 O22 -97.5(3) 2_655 1_665
Na2 Zn1 Zn3 O22 -110.3(3) 2_655 1_665
O25 Zn1 Zn3 O21 56.16(13) . 1_665
O6 Zn1 Zn3 O21 -85.73(11) . 1_665
O23 Zn1 Zn3 O21 149.42(14) 2_655 1_665
O1W Zn1 Zn3 O21 4.46(12) . 1_665
O19 Zn1 Zn3 O21 172.97(10) 2_655 1_665
Na2 Zn1 Zn3 O21 160.21(8) 2_655 1_665
O25 Zn1 Zn3 C68 69.19(19) . 1_665
O6 Zn1 Zn3 C68 -72.70(18) . 1_665
O23 Zn1 Zn3 C68 162.45(19) 2_655 1_665
O1W Zn1 Zn3 C68 17.49(19) . 1_665
O19 Zn1 Zn3 C68 -174.00(17) 2_655 1_665
Na2 Zn1 Zn3 C68 173.24(16) 2_655 1_665
O18 Zn2 Na3 O2W 0.78(19) . .
O9 Zn2 Na3 O2W -64.37(19) . .
O7 Zn2 Na3 O2W -164.50(18) 2_655 .
N1 Zn2 Na3 O2W 100.23(18) . .
O18 Zn2 Na3 O10 174.05(15) . 2_655
O9 Zn2 Na3 O10 108.90(12) . 2_655
O7 Zn2 Na3 O10 8.78(10) 2_655 2_655
N1 Zn2 Na3 O10 -86.49(12) . 2_655
O18 Zn2 Na3 O12 -102.79(15) . 2_655
O9 Zn2 Na3 O12 -167.94(12) . 2_655
O7 Zn2 Na3 O12 91.94(11) 2_655 2_655
N1 Zn2 Na3 O12 -3.34(13) . 2_655
O9 Zn2 Na3 O18 -65.15(16) . .
O7 Zn2 Na3 O18 -165.27(14) 2_655 .
N1 Zn2 Na3 O18 99.45(15) . .
O18 Zn2 Na3 O8 -142.56(14) . 2_655
O9 Zn2 Na3 O8 152.29(12) . 2_655
O7 Zn2 Na3 O8 52.16(10) 2_655 2_655
N1 Zn2 Na3 O8 -43.11(11) . 2_655
O18 Zn2 Na3 O7 93.89(13) . .
O9 Zn2 Na3 O7 28.74(12) . .
O7 Zn2 Na3 O7 -71.39(9) 2_655 .
N1 Zn2 Na3 O7 -166.66(10) . .
O18 Zn2 Na3 Na1 -137.98(13) . 2_655
O9 Zn2 Na3 Na1 156.87(10) . 2_655
O7 Zn2 Na3 Na1 56.74(8) 2_655 2_655
N1 Zn2 Na3 Na1 -38.53(10) . 2_655
O1 C1 C2 C3 175.3(3) . .
C6 C1 C2 C3 -7.3(5) . .
O1 C1 C2 C28 -9.0(4) . .
C6 C1 C2 C28 168.4(3) . .
C1 C2 C3 C4 1.3(5) . .
C28 C2 C3 C4 -174.5(3) . .
C2 C3 C4 C5 3.7(5) . .
C3 C4 C5 C6 -2.8(5) . .
C4 C5 C6 C1 -2.8(5) . .
C4 C5 C6 C7 172.5(3) . .
C2 C1 C6 C5 8.0(4) . .
O1 C1 C6 C5 -174.6(3) . .
C2 C1 C6 C7 -167.1(3) . .
O1 C1 C6 C7 10.3(4) . .
C5 C6 C7 C8 -75.7(4) . .
C1 C6 C7 C8 99.3(3) . .
C6 C7 C8 C13 -101.8(4) . .
C6 C7 C8 C9 73.8(4) . .
C13 C8 C9 C10 5.0(6) . .
C7 C8 C9 C10 -170.8(4) . .
C8 C9 C10 C11 0.5(7) . .
C9 C10 C11 C12 -3.2(7) . .
C10 C11 C12 C13 0.2(6) . .
C10 C11 C12 C14 178.6(4) . .
C9 C8 C13 C12 -8.2(5) . .
C7 C8 C13 C12 167.5(3) . .
C9 C8 C13 O2 175.4(3) . .
C7 C8 C13 O2 -8.9(5) . .
C11 C12 C13 C8 5.7(5) . .
C14 C12 C13 C8 -172.6(3) . .
C11 C12 C13 O2 -177.9(3) . .
C14 C12 C13 O2 3.8(5) . .
C11 C12 C14 C15 -73.6(4) . .
C13 C12 C14 C15 104.6(4) . .
C12 C14 C15 C20 -91.0(4) . .
C12 C14 C15 C16 86.6(4) . .
C20 C15 C16 C17 1.8(5) . .
C14 C15 C16 C17 -175.9(3) . .
C15 C16 C17 C18 3.7(6) . .
C16 C17 C18 C19 -4.1(6) . .
C17 C18 C19 C20 -1.0(5) . .
C17 C18 C19 C21 175.4(3) . .
C16 C15 C20 C19 -7.3(5) . .
C14 C15 C20 C19 170.4(3) . .
C16 C15 C20 O3 170.6(3) . .
C14 C15 C20 O3 -11.7(5) . .
C18 C19 C20 C15 6.9(5) . .
C21 C19 C20 C15 -169.5(3) . .
C18 C19 C20 O3 -171.0(3) . .
C21 C19 C20 O3 12.6(5) . .
C20 C19 C21 C22 91.9(4) . .
C18 C19 C21 C22 -84.4(4) . .
C19 C21 C22 C27 -102.5(4) . .
C19 C21 C22 C23 74.6(4) . .
C27 C22 C23 C24 -0.7(5) . .
C21 C22 C23 C24 -178.0(3) . .
C22 C23 C24 C25 1.9(6) . .
C23 C24 C25 C26 0.0(6) . .
C24 C25 C26 C27 -3.0(5) . .
C24 C25 C26 C28 172.6(3) . .
C23 C22 C27 C26 -2.4(5) . .
C21 C22 C27 C26 174.7(3) . .
C23 C22 C27 O4 -179.0(3) . .
C21 C22 C27 O4 -1.8(5) . .
C25 C26 C27 C22 4.2(5) . .
C28 C26 C27 C22 -171.2(3) . .
C25 C26 C27 O4 -179.2(3) . .
C28 C26 C27 O4 5.4(4) . .
C25 C26 C28 C2 -80.0(4) . .
C27 C26 C28 C2 95.3(4) . .
C1 C2 C28 C26 -96.5(3) . .
C3 C2 C28 C26 79.1(4) . .
O1 C29 C30 O5 -2.1(5) . .
O1 C29 C30 O6 177.8(3) . .
O2 C31 C32 O8 1.1(5) . .
O2 C31 C32 O7 -177.9(3) . .
O3 C33 C34 O10 10.0(5) . .
O3 C33 C34 O9 -169.5(3) . .
O4 C35 C36 O12 13.3(6) . .
O4 C35 C36 O11 -167.6(4) . .
O4 C35 C36 Na1 2.8(3) . .
O2 Na1 C36 O12 32.0(8) . .
O1 Na1 C36 O12 -95.8(4) . .
O3 Na1 C36 O12 122.9(4) . .
O4 Na1 C36 O12 -166.5(4) . .
O8 Na1 C36 O12 -11.5(4) . .
O10 Na1 C36 O12 56.6(4) . .
Na3 Na1 C36 O12 16.6(3) 2_655 .
O12 Na1 C36 O11 -39.2(8) . .
O2 Na1 C36 O11 -7.2(13) . .
O1 Na1 C36 O11 -135.1(9) . .
O3 Na1 C36 O11 83.7(9) . .
O4 Na1 C36 O11 154.3(10) . .
O8 Na1 C36 O11 -50.7(9) . .
O10 Na1 C36 O11 17.4(9) . .
Na3 Na1 C36 O11 -22.6(9) 2_655 .
O12 Na1 C36 C35 164.5(5) . .
O2 Na1 C36 C35 -163.5(5) . .
O1 Na1 C36 C35 68.7(2) . .
O3 Na1 C36 C35 -72.6(2) . .
O4 Na1 C36 C35 -1.99(19) . .
O8 Na1 C36 C35 153.0(2) . .
O10 Na1 C36 C35 -138.9(2) . .
Na3 Na1 C36 C35 -178.9(3) 2_655 .
C42 C37 C38 C39 -9.3(5) . .
O14 C37 C38 C39 170.4(3) . .
C42 C37 C38 C64 166.3(3) . .
O14 C37 C38 C64 -14.1(5) . .
C37 C38 C39 C40 1.2(5) . .
C64 C38 C39 C40 -174.4(4) . .
C38 C39 C40 C41 5.5(6) . .
C39 C40 C41 C42 -4.6(6) . .
C38 C37 C42 C41 10.1(5) . .
O14 C37 C42 C41 -169.6(3) . .
C38 C37 C42 C43 -166.7(3) . .
O14 C37 C42 C43 13.6(5) . .
C40 C41 C42 C37 -2.9(5) . .
C40 C41 C42 C43 174.0(4) . .
C37 C42 C43 C44 88.3(4) . .
C41 C42 C43 C44 -88.4(4) . .
C42 C43 C44 C45 73.5(4) . .
C42 C43 C44 C49 -106.3(4) . .
C49 C44 C45 C46 1.0(5) . .
C43 C44 C45 C46 -178.9(3) . .
C44 C45 C46 C47 1.3(6) . .
C45 C46 C47 C48 -1.1(6) . .
C46 C47 C48 C49 -1.2(5) . .
C46 C47 C48 C50 175.9(3) . .
C47 C48 C49 O15 -179.7(3) . .
C50 C48 C49 O15 3.4(5) . .
C47 C48 C49 C44 3.6(5) . .
C50 C48 C49 C44 -173.4(3) . .
C45 C44 C49 C48 -3.5(5) . .
C43 C44 C49 C48 176.4(3) . .
C45 C44 C49 O15 179.7(3) . .
C43 C44 C49 O15 -0.4(5) . .
C49 C48 C50 C51 101.2(4) . .
C47 C48 C50 C51 -75.7(4) . .
C48 C50 C51 C52 89.8(4) . .
C48 C50 C51 C56 -86.8(4) . .
C56 C51 C52 C53 2.3(5) . .
C50 C51 C52 C53 -174.4(3) . .
C51 C52 C53 C54 4.8(5) . .
C52 C53 C54 C55 -5.7(5) . .
C53 C54 C55 C56 -0.5(5) . .
C53 C54 C55 C57 171.8(3) . .
C54 C55 C56 C51 7.9(5) . .
C57 C55 C56 C51 -164.3(3) . .
C54 C55 C56 O16 -171.4(3) . .
C57 C55 C56 O16 16.4(4) . .
C52 C51 C56 C55 -8.8(5) . .
C50 C51 C56 C55 167.9(3) . .
C52 C51 C56 O16 170.5(3) . .
C50 C51 C56 O16 -12.8(4) . .
C56 C55 C57 C59 85.3(4) . .
C54 C55 C57 C59 -86.7(4) . .
O13 C58 C59 C60 -178.4(3) . .
C63 C58 C59 C60 -0.9(5) . .
O13 C58 C59 C57 0.6(4) . .
C63 C58 C59 C57 178.0(3) . .
C55 C57 C59 C58 -112.0(3) . .
C55 C57 C59 C60 67.0(4) . .
C58 C59 C60 C61 -1.2(5) . .
C57 C59 C60 C61 179.8(3) . .
C59 C60 C61 C62 1.5(6) . .
C60 C61 C62 C63 0.4(6) . .
C61 C62 C63 C58 -2.4(5) . .
C61 C62 C63 C64 173.5(3) . .
C59 C58 C63 C62 2.7(5) . .
O13 C58 C63 C62 -179.9(3) . .
C59 C58 C63 C64 -173.0(3) . .
O13 C58 C63 C64 4.5(5) . .
C37 C38 C64 C63 -84.2(4) . .
C39 C38 C64 C63 91.2(4) . .
C62 C63 C64 C38 -70.5(4) . .
C58 C63 C64 C38 105.1(4) . .
O14 C65 C66 O19 -12.0(5) . .
O14 C65 C66 O20 169.2(3) . .
O14 C65 C66 Na2 -1.4(3) . .
O14 Na2 C66 O19 167.2(3) . .
O16 Na2 C66 O19 -26.8(4) . .
O23 Na2 C66 O19 -21.1(2) . .
O13 Na2 C66 O19 92.2(3) . .
O15 Na2 C66 O19 -114.4(2) . .
C70 Na2 C66 O19 -13.5(3) . .
Zn1 Na2 C66 O19 -19.9(2) 2_655 .
O19 Na2 C66 O20 45.9(7) . .
O14 Na2 C66 O20 -146.8(8) . .
O16 Na2 C66 O20 19.2(10) . .
O23 Na2 C66 O20 24.9(8) . .
O13 Na2 C66 O20 138.1(8) . .
O15 Na2 C66 O20 -68.4(8) . .
C70 Na2 C66 O20 32.5(8) . .
Zn1 Na2 C66 O20 26.0(8) 2_655 .
O19 Na2 C66 C65 -166.2(4) . .
O14 Na2 C66 C65 1.1(2) . .
O16 Na2 C66 C65 167.1(3) . .
O23 Na2 C66 C65 172.8(2) . .
O13 Na2 C66 C65 -74.0(2) . .
O15 Na2 C66 C65 79.4(2) . .
C70 Na2 C66 C65 -179.6(2) . .
Zn1 Na2 C66 C65 173.9(2) 2_655 .
O15 C67 C68 O21 -5.9(4) . .
O15 C67 C68 O22 174.1(3) . .
O15 C67 C68 Zn3 142(2) . 1_445
O16 C69 C70 O24 178.2(3) . .
O16 C69 C70 O23 -2.9(4) . .
O16 C69 C70 Na2 11.1(2) . .
O19 Na2 C70 O24 29.7(8) . .
O14 Na2 C70 O24 36.2(9) . .
O16 Na2 C70 O24 -151.1(8) . .
O23 Na2 C70 O24 56.3(7) . .
O13 Na2 C70 O24 -71.3(8) . .
O15 Na2 C70 O24 135.3(8) . .
C66 Na2 C70 O24 34.4(8) . .
Zn1 Na2 C70 O24 41.4(7) 2_655 .
O19 Na2 C70 O23 -26.6(2) . .
O14 Na2 C70 O23 -20.1(4) . .
O16 Na2 C70 O23 152.6(3) . .
O13 Na2 C70 O23 -127.6(2) . .
O15 Na2 C70 O23 79.1(2) . .
C66 Na2 C70 O23 -21.8(2) . .
Zn1 Na2 C70 O23 -14.94(19) 2_655 .
O19 Na2 C70 C69 172.7(2) . .
O14 Na2 C70 C69 179.1(3) . .
O16 Na2 C70 C69 -8.16(18) . .
O23 Na2 C70 C69 -160.8(3) . .
O13 Na2 C70 C69 71.7(2) . .
O15 Na2 C70 C69 -81.7(2) . .
C66 Na2 C70 C69 177.40(19) . .
Zn1 Na2 C70 C69 -175.7(2) 2_655 .
O13 C71 C72 O17 8.3(6) . .
O13 C71 C72 O18 -173.6(3) . .
N2 C75 C76 C76 66.4(5) . 2_645
N2 C73 N1 C74 -0.2(4) . .
N2 C73 N1 Zn2 175.9(2) . .
N3 C74 N1 C73 0.0(5) . .
N3 C74 N1 Zn2 -176.3(3) . .
O18 Zn2 N1 C73 -23.9(3) . .
O9 Zn2 N1 C73 99.6(3) . .
O7 Zn2 N1 C73 -149.1(3) 2_655 .
Na3 Zn2 N1 C73 -69.3(3) . .
O18 Zn2 N1 C74 151.3(3) . .
O9 Zn2 N1 C74 -85.2(3) . .
O7 Zn2 N1 C74 26.1(3) 2_655 .
Na3 Zn2 N1 C74 105.9(3) . .
N1 C73 N2 N3 0.3(4) . .
N1 C73 N2 C75 178.0(3) . .
C76 C75 N2 C73 103.4(4) . .
C76 C75 N2 N3 -79.2(4) . .
N1 C74 N3 N2 0.2(5) . .
C73 N2 N3 C74 -0.3(4) . .
C75 N2 N3 C74 -178.2(4) . .
C2 C1 O1 C29 -105.6(3) . .
C6 C1 O1 C29 76.9(3) . .
C2 C1 O1 Na1 99.1(3) . .
C6 C1 O1 Na1 -78.5(3) . .
C30 C29 O1 C1 102.8(3) . .
C30 C29 O1 Na1 -98.4(3) . .
O12 Na1 O1 C1 -146.3(2) . .
O2 Na1 O1 C1 61.5(2) . .
O3 Na1 O1 C1 -21.9(3) . .
O4 Na1 O1 C1 -79.2(2) . .
O8 Na1 O1 C1 127.4(2) . .
O10 Na1 O1 C1 135.9(3) . .
C36 Na1 O1 C1 -127.1(2) . .
Na3 Na1 O1 C1 168.8(2) 2_655 .
O12 Na1 O1 C29 58.2(2) . .
O2 Na1 O1 C29 -94.02(19) . .
O3 Na1 O1 C29 -177.44(19) . .
O4 Na1 O1 C29 125.31(19) . .
O8 Na1 O1 C29 -28.05(19) . .
O10 Na1 O1 C29 -19.6(3) . .
C36 Na1 O1 C29 77.4(2) . .
Na3 Na1 O1 C29 13.3(2) 2_655 .
C8 C13 O2 C31 -88.6(4) . .
C12 C13 O2 C31 94.8(4) . .
C8 C13 O2 Na1 85.5(3) . .
C12 C13 O2 Na1 -91.1(3) . .
C32 C31 O2 C13 149.6(3) . .
C32 C31 O2 Na1 -25.0(4) . .
O12 Na1 O2 C13 -173.5(3) . .
O1 Na1 O2 C13 -66.7(2) . .
O3 Na1 O2 C13 73.2(2) . .
O4 Na1 O2 C13 7.7(3) . .
O8 Na1 O2 C13 -148.4(3) . .
O10 Na1 O2 C13 140.4(2) . .
C36 Na1 O2 C13 165.4(6) . .
Na3 Na1 O2 C13 179.8(2) 2_655 .
O12 Na1 O2 C31 0.4(4) . .
O1 Na1 O2 C31 107.2(2) . .
O3 Na1 O2 C31 -112.9(2) . .
O4 Na1 O2 C31 -178.4(2) . .
O8 Na1 O2 C31 25.5(2) . .
O10 Na1 O2 C31 -45.7(2) . .
C36 Na1 O2 C31 -20.8(7) . .
Na3 Na1 O2 C31 -6.3(2) 2_655 .
C15 C20 O3 C33 -90.1(3) . .
C19 C20 O3 C33 87.8(4) . .
C15 C20 O3 Na1 87.1(3) . .
C19 C20 O3 Na1 -94.9(3) . .
C34 C33 O3 C20 149.9(3) . .
C34 C33 O3 Na1 -27.9(4) . .
O12 Na1 O3 C20 137.2(3) . .
O2 Na1 O3 C20 -70.5(3) . .
O1 Na1 O3 C20 16.2(3) . .
O4 Na1 O3 C20 72.9(3) . .
O8 Na1 O3 C20 -122.7(3) . .
O10 Na1 O3 C20 -152.7(3) . .
C36 Na1 O3 C20 120.4(3) . .
Na3 Na1 O3 C20 -174.2(3) 2_655 .
O12 Na1 O3 C33 -45.7(2) . .
O2 Na1 O3 C33 106.6(2) . .
O1 Na1 O3 C33 -166.6(2) . .
O4 Na1 O3 C33 -109.9(2) . .
O8 Na1 O3 C33 54.4(3) . .
O10 Na1 O3 C33 24.4(2) . .
C36 Na1 O3 C33 -62.5(2) . .
Na3 Na1 O3 C33 2.9(2) 2_655 .
O10 Na3 O2W O2W' -56.6(6) 2_655 .
O12 Na3 O2W O2W' -123.3(6) 2_655 .
O18 Na3 O2W O2W' 116.0(6) . .
O8 Na3 O2W O2W' -163.8(6) 2_655 .
O7 Na3 O2W O2W' 21.3(6) . .
Na1 Na3 O2W O2W' -112.9(6) 2_655 .
Zn2 Na3 O2W O2W' 115.6(6) . .
C22 C27 O4 C35 -93.6(4) . .
C26 C27 O4 C35 89.7(3) . .
C22 C27 O4 Na1 86.8(4) . .
C26 C27 O4 Na1 -89.9(3) . .
C36 C35 O4 C27 176.5(3) . .
C36 C35 O4 Na1 -3.8(4) . .
O12 Na1 O4 C27 177.1(3) . .
O2 Na1 O4 C27 -3.5(3) . .
O1 Na1 O4 C27 76.2(3) . .
O3 Na1 O4 C27 -70.4(3) . .
O8 Na1 O4 C27 132.4(3) . .
O10 Na1 O4 C27 -122.7(3) . .
C36 Na1 O4 C27 -178.2(3) . .
Na3 Na1 O4 C27 -175.1(2) 2_655 .
O12 Na1 O4 C35 -2.4(2) . .
O2 Na1 O4 C35 176.9(2) . .
O1 Na1 O4 C35 -103.4(2) . .
O3 Na1 O4 C35 110.0(2) . .
O8 Na1 O4 C35 -47.1(3) . .
O10 Na1 O4 C35 57.8(2) . .
C36 Na1 O4 C35 2.3(2) . .
Na3 Na1 O4 C35 5.3(2) 2_655 .
O6 C30 O5 Zn3 5.6(5) . .
C29 C30 O5 Zn3 -174.4(2) . .
O25 Zn3 O5 C30 20.0(3) . .
O20 Zn3 O5 C30 -85.6(3) 2_655 .
O22 Zn3 O5 C30 178.4(3) 1_665 .
O21 Zn3 O5 C30 118.1(3) 1_665 .
C68 Zn3 O5 C30 148.0(3) 1_665 .
Zn1 Zn3 O5 C30 -2.5(3) . .
O5 C30 O6 Zn1 -5.4(5) . .
C29 C30 O6 Zn1 174.7(2) . .
O25 Zn1 O6 C30 -21.4(3) . .
O23 Zn1 O6 C30 151.7(2) 2_655 .
O1W Zn1 O6 C30 -116.1(3) . .
O19 Zn1 O6 C30 70.2(3) 2_655 .
Zn3 Zn1 O6 C30 2.6(2) . .
Na2 Zn1 O6 C30 108.7(2) 2_655 .
O8 C32 O7 Zn2 -17.6(4) . 2_655
C31 C32 O7 Zn2 161.4(2) . 2_655
O8 C32 O7 Na3 115.7(3) . .
C31 C32 O7 Na3 -65.4(4) . .
O2W Na3 O7 C32 105.3(3) . .
O10 Na3 O7 C32 -132.0(3) 2_655 .
O12 Na3 O7 C32 176.3(2) 2_655 .
O18 Na3 O7 C32 2.2(3) . .
O8 Na3 O7 C32 -72.2(3) 2_655 .
Na1 Na3 O7 C32 -127.1(2) 2_655 .
Zn2 Na3 O7 C32 -28.1(2) . .
O2W Na3 O7 Zn2 -122.36(13) . 2_655
O10 Na3 O7 Zn2 0.41(11) 2_655 2_655
O12 Na3 O7 Zn2 -51.3(2) 2_655 2_655
O18 Na3 O7 Zn2 134.58(11) . 2_655
O8 Na3 O7 Zn2 60.21(13) 2_655 2_655
Na1 Na3 O7 Zn2 5.26(15) 2_655 2_655
Zn2 Na3 O7 Zn2 104.31(10) . 2_655
O7 C32 O8 Na1 -160.3(3) . .
C31 C32 O8 Na1 20.8(4) . .
O7 C32 O8 Na3 -66.3(4) . 2_655
C31 C32 O8 Na3 114.8(3) . 2_655
O12 Na1 O8 C32 143.7(2) . .
O2 Na1 O8 C32 -24.4(2) . .
O1 Na1 O8 C32 -120.3(2) . .
O3 Na1 O8 C32 34.5(3) . .
O4 Na1 O8 C32 -175.1(2) . .
O10 Na1 O8 C32 64.0(2) . .
C36 Na1 O8 C32 147.5(2) . .
Na3 Na1 O8 C32 113.5(2) 2_655 .
O12 Na1 O8 Na3 30.24(11) . 2_655
O2 Na1 O8 Na3 -137.85(10) . 2_655
O1 Na1 O8 Na3 126.25(8) . 2_655
O3 Na1 O8 Na3 -78.95(11) . 2_655
O4 Na1 O8 Na3 71.35(17) . 2_655
O10 Na1 O8 Na3 -49.53(8) . 2_655
C36 Na1 O8 Na3 34.01(11) . 2_655
O10 C34 O9 Zn2 -19.7(4) . .
C33 C34 O9 Zn2 159.9(2) . .
O18 Zn2 O9 C34 -55.5(2) . .
O7 Zn2 O9 C34 69.3(2) 2_655 .
N1 Zn2 O9 C34 176.3(2) . .
Na3 Zn2 O9 C34 -17.4(3) . .
O9 C34 O10 Na3 -60.9(5) . 2_655
C33 C34 O10 Na3 119.6(3) . 2_655
O9 C34 O10 Na1 -167.9(2) . .
C33 C34 O10 Na1 12.6(4) . .
O12 Na1 O10 C34 93.7(2) . .
O2 Na1 O10 C34 -107.0(2) . .
O1 Na1 O10 C34 175.5(2) . .
O3 Na1 O10 C34 -19.8(2) . .
O4 Na1 O10 C34 38.2(3) . .
O8 Na1 O10 C34 -175.5(3) . .
C36 Na1 O10 C34 77.5(2) . .
Na3 Na1 O10 C34 131.2(3) 2_655 .
O12 Na1 O10 Na3 -37.45(11) . 2_655
O2 Na1 O10 Na3 121.76(10) . 2_655
O1 Na1 O10 Na3 44.3(2) . 2_655
O3 Na1 O10 Na3 -151.03(11) . 2_655
O4 Na1 O10 Na3 -92.99(11) . 2_655
O8 Na1 O10 Na3 53.34(8) . 2_655
C36 Na1 O10 Na3 -53.68(11) . 2_655
O11 C36 O12 Na1 163.1(4) . .
C35 C36 O12 Na1 -17.9(6) . .
O11 C36 O12 Na3 15.6(8) . 2_655
C35 C36 O12 Na3 -165.4(3) . 2_655
Na1 C36 O12 Na3 -147.5(6) . 2_655
O2 Na1 O12 C36 -168.1(3) . .
O1 Na1 O12 C36 85.8(4) . .
O3 Na1 O12 C36 -60.5(4) . .
O4 Na1 O12 C36 11.1(4) . .
O8 Na1 O12 C36 168.9(4) . .
O10 Na1 O12 C36 -121.9(4) . .
Na3 Na1 O12 C36 -159.1(4) 2_655 .
O2 Na1 O12 Na3 -8.9(3) . 2_655
O1 Na1 O12 Na3 -115.09(11) . 2_655
O3 Na1 O12 Na3 98.63(12) . 2_655
O4 Na1 O12 Na3 170.22(14) . 2_655
O8 Na1 O12 Na3 -31.94(11) . 2_655
O10 Na1 O12 Na3 37.29(11) . 2_655
C36 Na1 O12 Na3 159.1(4) . 2_655
C59 C58 O13 C71 -115.4(3) . .
C63 C58 O13 C71 67.0(4) . .
C59 C58 O13 Na2 86.9(3) . .
C63 C58 O13 Na2 -90.6(3) . .
C72 C71 O13 C58 119.4(3) . .
C72 C71 O13 Na2 -83.9(4) . .
O19 Na2 O13 C58 143.7(2) . .
O14 Na2 O13 C58 73.4(2) . .
O16 Na2 O13 C58 -74.0(2) . .
O23 Na2 O13 C58 -141.9(2) . .
O15 Na2 O13 C58 -0.8(3) . .
C66 Na2 O13 C58 122.7(2) . .
C70 Na2 O13 C58 -124.1(2) . .
Zn1 Na2 O13 C58 -177.6(2) 2_655 .
O19 Na2 O13 C71 -12.7(2) . .
O14 Na2 O13 C71 -83.1(2) . .
O16 Na2 O13 C71 129.5(2) . .
O23 Na2 O13 C71 61.6(3) . .
O15 Na2 O13 C71 -157.3(2) . .
C66 Na2 O13 C71 -33.8(2) . .
C70 Na2 O13 C71 79.4(2) . .
Zn1 Na2 O13 C71 25.9(2) 2_655 .
C38 C37 O14 C65 -91.2(4) . .
C42 C37 O14 C65 88.4(4) . .
C38 C37 O14 Na2 92.1(4) . .
C42 C37 O14 Na2 -88.3(4) . .
C66 C65 O14 C37 -175.3(3) . .
C66 C65 O14 Na2 2.1(4) . .
O19 Na2 O14 C37 180.0(3) . .
O16 Na2 O14 C37 3.6(4) . .
O23 Na2 O14 C37 161.9(3) . .
O13 Na2 O14 C37 -77.0(3) . .
O15 Na2 O14 C37 72.1(3) . .
C66 Na2 O14 C37 175.3(3) . .
C70 Na2 O14 C37 173.2(3) . .
Zn1 Na2 O14 C37 168.8(3) 2_655 .
O19 Na2 O14 C65 3.5(2) . .
O16 Na2 O14 C65 -172.9(2) . .
O23 Na2 O14 C65 -14.6(3) . .
O13 Na2 O14 C65 106.5(2) . .
O15 Na2 O14 C65 -104.4(2) . .
C66 Na2 O14 C65 -1.2(2) . .
C70 Na2 O14 C65 -3.3(4) . .
Zn1 Na2 O14 C65 -7.7(3) 2_655 .
C48 C49 O15 C67 70.4(4) . .
C44 C49 O15 C67 -112.7(3) . .
C48 C49 O15 Na2 -90.1(3) . .
C44 C49 O15 Na2 86.8(3) . .
C68 C67 O15 C49 118.7(3) . .
C68 C67 O15 Na2 -79.3(3) . .
O19 Na2 O15 C49 -143.4(2) . .
O14 Na2 O15 C49 -73.8(2) . .
O16 Na2 O15 C49 75.4(2) . .
O23 Na2 O15 C49 144.8(2) . .
O13 Na2 O15 C49 0.3(3) . .
C66 Na2 O15 C49 -123.9(2) . .
C70 Na2 O15 C49 124.4(2) . .
Zn1 Na2 O15 C49 177.4(2) 2_655 .
O19 Na2 O15 C67 56.4(2) . .
O14 Na2 O15 C67 126.1(2) . .
O16 Na2 O15 C67 -84.8(2) . .
O23 Na2 O15 C67 -15.3(2) . .
O13 Na2 O15 C67 -159.9(2) . .
C66 Na2 O15 C67 75.9(2) . .
C70 Na2 O15 C67 -35.8(2) . .
Zn1 Na2 O15 C67 17.2(2) 2_655 .
C55 C56 O16 C69 80.7(3) . .
C51 C56 O16 C69 -98.6(3) . .
C55 C56 O16 Na2 -85.6(3) . .
C51 C56 O16 Na2 95.1(3) . .
C70 C69 O16 C56 174.6(3) . .
C70 C69 O16 Na2 -16.4(4) . .
O19 Na2 O16 C56 176.4(2) . .
O14 Na2 O16 C56 -9.1(4) . .
O23 Na2 O16 C56 -174.9(3) . .
O13 Na2 O16 C56 70.5(3) . .
O15 Na2 O16 C56 -78.6(3) . .
C66 Na2 O16 C56 -168.8(3) . .
C70 Na2 O16 C56 175.1(3) . .
Zn1 Na2 O16 C56 -174.8(2) 2_655 .
O19 Na2 O16 C69 10.7(3) . .
O14 Na2 O16 C69 -174.8(2) . .
O23 Na2 O16 C69 19.4(2) . .
O13 Na2 O16 C69 -95.3(2) . .
O15 Na2 O16 C69 115.7(2) . .
C66 Na2 O16 C69 25.4(4) . .
C70 Na2 O16 C69 9.3(2) . .
Zn1 Na2 O16 C69 19.5(2) 2_655 .
O17 C72 O18 Zn2 -8.6(5) . .
C71 C72 O18 Zn2 173.4(2) . .
O17 C72 O18 Na3 147.1(3) . .
C71 C72 O18 Na3 -30.9(4) . .
O9 Zn2 O18 C72 -62.5(3) . .
O7 Zn2 O18 C72 176.2(2) 2_655 .
N1 Zn2 O18 C72 57.1(3) . .
Na3 Zn2 O18 C72 160.7(3) . .
O9 Zn2 O18 Na3 136.78(11) . .
O7 Zn2 O18 Na3 15.58(15) 2_655 .
N1 Zn2 O18 Na3 -103.61(13) . .
O2W Na3 O18 C72 24.0(3) . .
O10 Na3 O18 C72 -164.6(3) 2_655 .
O12 Na3 O18 C72 -60.5(3) 2_655 .
O8 Na3 O18 C72 -128.4(3) 2_655 .
O7 Na3 O18 C72 115.3(3) . .
Na1 Na3 O18 C72 -108.2(3) 2_655 .
Zn2 Na3 O18 C72 -156.6(3) . .
O2W Na3 O18 Zn2 -179.42(14) . .
O10 Na3 O18 Zn2 -8.1(2) 2_655 .
O12 Na3 O18 Zn2 96.02(14) 2_655 .
O8 Na3 O18 Zn2 28.18(11) 2_655 .
O7 Na3 O18 Zn2 -88.19(11) . .
Na1 Na3 O18 Zn2 48.35(14) 2_655 .
O20 C66 O19 Zn1 -23.5(5) . 2_655
C65 C66 O19 Zn1 157.9(3) . 2_655
Na2 C66 O19 Zn1 141.9(4) . 2_655
O20 C66 O19 Na2 -165.4(3) . .
C65 C66 O19 Na2 16.0(4) . .
O14 Na2 O19 C66 -10.5(2) . .
O16 Na2 O19 C66 166.3(2) . .
O23 Na2 O19 C66 157.7(3) . .
O13 Na2 O19 C66 -91.8(3) . .
O15 Na2 O19 C66 69.5(3) . .
C70 Na2 O19 C66 167.4(2) . .
Zn1 Na2 O19 C66 152.7(3) 2_655 .
O14 Na2 O19 Zn1 -163.19(11) . 2_655
O16 Na2 O19 Zn1 13.64(19) . 2_655
O23 Na2 O19 Zn1 5.03(9) . 2_655
O13 Na2 O19 Zn1 115.51(10) . 2_655
O15 Na2 O19 Zn1 -83.17(10) . 2_655
C66 Na2 O19 Zn1 -152.7(3) . 2_655
C70 Na2 O19 Zn1 14.68(10) . 2_655
O19 C66 O20 Zn3 14.6(5) . 2_655
C65 C66 O20 Zn3 -166.7(2) . 2_655
Na2 C66 O20 Zn3 -21.4(9) . 2_655
O22 C68 O21 Zn3 -4.1(3) . 1_445
C67 C68 O21 Zn3 175.9(3) . 1_445
O21 C68 O22 Zn3 4.3(3) . 1_445
C67 C68 O22 Zn3 -175.7(2) . 1_445
O24 C70 O23 Zn1 -7.2(5) . 2_655
C69 C70 O23 Zn1 174.1(2) . 2_655
Na2 C70 O23 Zn1 152.8(3) . 2_655
O24 C70 O23 Na2 -159.9(3) . .
C69 C70 O23 Na2 21.3(4) . .
O19 Na2 O23 C70 151.9(2) . .
O14 Na2 O23 C70 170.0(2) . .
O16 Na2 O23 C70 -22.4(2) . .
O13 Na2 O23 C70 57.6(2) . .
O15 Na2 O23 C70 -102.9(2) . .
C66 Na2 O23 C70 159.6(2) . .
Zn1 Na2 O23 C70 157.7(3) 2_655 .
O19 Na2 O23 Zn1 -5.88(10) . 2_655
O14 Na2 O23 Zn1 12.3(2) . 2_655
O16 Na2 O23 Zn1 179.83(12) . 2_655
O13 Na2 O23 Zn1 -100.17(12) . 2_655
O15 Na2 O23 Zn1 99.37(11) . 2_655
C66 Na2 O23 Zn1 1.82(11) . 2_655
C70 Na2 O23 Zn1 -157.7(3) . 2_655
O6 Zn1 O25 Zn3 41.52(13) . .
O23 Zn1 O25 Zn3 -130.04(11) 2_655 .
O1W Zn1 O25 Zn3 136.53(11) . .
O19 Zn1 O25 Zn3 -56.51(10) 2_655 .
Na2 Zn1 O25 Zn3 -89.91(9) 2_655 .
O20 Zn3 O25 Zn1 70.06(12) 2_655 .
O5 Zn3 O25 Zn1 -37.19(12) . .
O22 Zn3 O25 Zn1 -162.90(16) 1_665 .
O21 Zn3 O25 Zn1 -134.03(11) 1_665 .
C68 Zn3 O25 Zn1 -144.20(12) 1_665 .
